data_7705271
loop_
_publ_author_name
'Kephart, Jonathan A.'
'Boggiano, Andrew C.'
'Kaminsky, Werner'
'Velian, Alexandra'

_publ_section_title
;
 Inorganic clusters as metalloligands: ligand effects on the synthesis and
 properties of ternary nanopropeller clusters.
;
_journal_issue 45
_journal_name_full 'Dalton transactions (Cambridge, England : 2003)'
_journal_page_first 16464
_journal_page_last 16473
_journal_paper_doi 10.1039/d0dt02416c
_journal_volume 49
_journal_year 2020
_chemical_formula_moiety 'C90 H102 Co6 Fe3 N6 P6 Se8, 1.626(C7 H8), 0.874(C5 H12)'
_chemical_formula_sum 'C105.75 H125.5 Co6 Fe3 N6 P6 Se8'
_chemical_formula_weight 2819.27
_chemical_name_systematic Fe3Co6Se8(Ph2PNiPr)6
_space_group_IT_number 14
_space_group_name_Hall '-P 2ybc'
_space_group_name_H-M_alt 'P 1 21/c 1'
_symmetry_cell_setting monoclinic
_symmetry_Int_Tables_number 14
_symmetry_space_group_name_Hall '-P 2ybc'
_symmetry_space_group_name_H-M 'P 1 21/c 1'
_atom_sites_solution_hydrogens geom
_atom_sites_solution_primary direct
_audit_conform_dict_location ftp://ftp.iucr.org/pub/cif_core.dic
_audit_conform_dict_name cif_core.dic
_audit_conform_dict_version 2.4.3
_audit_creation_date 2018-06-27T10:49:30-00:00
_audit_creation_method 'WinGX routine CIF_UPDATE'
_audit_update_record
;
2020-07-06 deposited with the CCDC.	2020-08-25 downloaded from the CCDC.
;
_cell_angle_alpha 90
_cell_angle_beta 102.301(3)
_cell_angle_gamma 90
_cell_formula_units_Z 4
_cell_length_a 29.1239(18)
_cell_length_b 14.1669(10)
_cell_length_c 26.9352(18)
_cell_measurement_reflns_used 9872
_cell_measurement_temperature 100(2)
_cell_measurement_theta_max 25.5
_cell_measurement_theta_min 2.32
_cell_measurement_wavelength 0.71073
_cell_volume 10858.2(13)
_computing_cell_refinement 'SAINT V8.34A integration software'
_computing_data_collection 'Bruker APEX2 software'
_computing_data_reduction 'SORTAV (Blessing, 1995)'
_computing_molecular_graphics 'ORTEP-3 for Windows (Farrugia, 2012)'
_computing_publication_material 'WinGX publication routines (Farrugia, 2012)'
_computing_structure_refinement 'SHELXL-2014/7 (Sheldrick, 2014)'
_computing_structure_solution 'SHELXS-2013 (Sheldrick, 2008)'
_diffrn_ambient_temperature 100(2)
_diffrn_detector 'APEX-II CCD'
_diffrn_measured_fraction_theta_full 1
_diffrn_measured_fraction_theta_max 0.998
_diffrn_measurement_device '\k-geometry diffractometer'
_diffrn_measurement_device_type 'Bruker APEX-II'
_diffrn_measurement_method '\f or \w oscillation scans'
_diffrn_orient_matrix_UB_11 0.030523
_diffrn_orient_matrix_UB_12 -0.029512
_diffrn_orient_matrix_UB_13 0.02058
_diffrn_orient_matrix_UB_21 -0.01688
_diffrn_orient_matrix_UB_22 -0.063174
_diffrn_orient_matrix_UB_23 -0.004731
_diffrn_orient_matrix_UB_31 0.015076
_diffrn_orient_matrix_UB_32 -0.010982
_diffrn_orient_matrix_UB_33 -0.028091
_diffrn_radiation_monochromator graphite
_diffrn_radiation_probe x-ray
_diffrn_radiation_type MoK\a
_diffrn_radiation_wavelength 0.71073
_diffrn_reflns_av_R_equivalents 0.0622
_diffrn_reflns_av_unetI/netI 0.0848
_diffrn_reflns_Laue_measured_fraction_full 1
_diffrn_reflns_Laue_measured_fraction_max 0.998
_diffrn_reflns_limit_h_max 38
_diffrn_reflns_limit_h_min -38
_diffrn_reflns_limit_k_max 18
_diffrn_reflns_limit_k_min -18
_diffrn_reflns_limit_l_max 35
_diffrn_reflns_limit_l_min -35
_diffrn_reflns_number 52954
_diffrn_reflns_point_group_measured_fraction_full 1
_diffrn_reflns_point_group_measured_fraction_max 0.998
_diffrn_reflns_theta_full 25
_diffrn_reflns_theta_max 28.343
_diffrn_reflns_theta_min 1.431
_diffrn_source 'sealed x-ray tube'
_diffrn_standards_number 0
_exptl_absorpt_coefficient_mu 4.099
_exptl_absorpt_correction_T_max 0.746
_exptl_absorpt_correction_T_min 0.607
_exptl_absorpt_correction_type multi-scan
_exptl_absorpt_process_details
;
SADABS-2012/1 - Bruker AXS area detector scaling and absorption correction
;
_exptl_crystal_colour black
_exptl_crystal_density_diffrn 1.725
_exptl_crystal_density_method 'not measured'
_exptl_crystal_description piece
_exptl_crystal_F_000 5616
_exptl_crystal_size_max 0.14
_exptl_crystal_size_mid 0.13
_exptl_crystal_size_min 0.1
_refine_diff_density_max 1.107
_refine_diff_density_min -1.471
_refine_diff_density_rms 0.142
_refine_ls_extinction_method none
_refine_ls_goodness_of_fit_ref 1.002
_refine_ls_hydrogen_treatment constr
_refine_ls_matrix_type full
_refine_ls_number_constraints 0
_refine_ls_number_parameters 1235
_refine_ls_number_reflns 27038
_refine_ls_number_restraints 56
_refine_ls_restrained_S_all 1.002
_refine_ls_R_factor_all 0.0948
_refine_ls_R_factor_gt 0.0416
_refine_ls_shift/su_max 0.001
_refine_ls_shift/su_mean 0
_refine_ls_structure_factor_coef Fsqd
_refine_ls_weighting_details 'w=1/[\s^2^(Fo^2^)+(0.0359P)^2^+9.1886P] where P=(Fo^2^+2Fc^2^)/3'
_refine_ls_weighting_scheme calc
_refine_ls_wR_factor_gt 0.0817
_refine_ls_wR_factor_ref 0.0981
_reflns_Friedel_coverage 0
_reflns_number_gt 16954
_reflns_number_total 27038
_reflns_threshold_expression 'I > 2\s(I)'
_cod_data_source_file d0dt02416c2.cif
_cod_data_source_block shelx_CCDC4
_cod_depositor_comments 'Adding full bibliography for 7705267--7705273.cif.'
_cod_original_sg_symbol_H-M 'P 21/c'
_cod_original_formula_sum 'C105.75 H125.50 Co6 Fe3 N6 P6 Se8'
_cod_database_code 7705271
_shelx_estimated_absorpt_t_min 0.598
_shelx_estimated_absorpt_t_max 0.685

loop_
_symmetry_equiv_pos_as_xyz
'x, y, z'
'-x, y+1/2, -z+1/2'
'-x, -y, -z'
'x, -y-1/2, z-1/2'

loop_
_atom_site_label
_atom_site_type_symbol
_atom_site_fract_x
_atom_site_fract_y
_atom_site_fract_z
_atom_site_U_iso_or_equiv
_atom_site_adp_type
_atom_site_occupancy
_atom_site_site_symmetry_order
_atom_site_calc_flag
_atom_site_refinement_flags_posn
_atom_site_refinement_flags_adp
_atom_site_refinement_flags_occupancy
_atom_site_disorder_assembly
_atom_site_disorder_group
C1 C 0.32878(16) 0.2413(4) -0.00957(18) 0.0275(11) Uani 1 1 d . . . . .
H1 H 0.3014 0.2321 -0.0386 0.033 Uiso 1 1 calc R U . . .
C2 C 0.34418(18) 0.1446(4) 0.0138(2) 0.0398(14) Uani 1 1 d . . . . .
H2A H 0.3713 0.1526 0.0421 0.06 Uiso 1 1 calc R U . . .
H2B H 0.3528 0.1037 -0.0121 0.06 Uiso 1 1 calc R U . . .
H2C H 0.3182 0.1159 0.0264 0.06 Uiso 1 1 calc R U . . .
C3 C 0.36846(19) 0.2855(4) -0.0294(2) 0.0485(16) Uani 1 1 d . . . . .
H3A H 0.3574 0.3437 -0.0477 0.073 Uiso 1 1 calc R U . . .
H3B H 0.3793 0.2413 -0.0525 0.073 Uiso 1 1 calc R U . . .
H3C H 0.3945 0.3001 -0.0009 0.073 Uiso 1 1 calc R U . . .
C4 C 0.21530(14) 0.2982(3) -0.00861(16) 0.0174(9) Uani 1 1 d . . . . .
C5 C 0.17514(15) 0.3342(4) -0.04158(17) 0.0240(11) Uani 1 1 d . . . . .
H5 H 0.1755 0.3962 -0.0549 0.029 Uiso 1 1 calc R U . . .
C6 C 0.13456(16) 0.2789(4) -0.05491(18) 0.0295(12) Uani 1 1 d . . . . .
H6 H 0.1079 0.3026 -0.0783 0.035 Uiso 1 1 calc R U . . .
C7 C 0.13303(16) 0.1906(4) -0.03436(19) 0.0318(13) Uani 1 1 d . . . . .
H7 H 0.1054 0.1533 -0.0437 0.038 Uiso 1 1 calc R U . . .
C8 C 0.17187(16) 0.1555(4) 0.00014(19) 0.0288(12) Uani 1 1 d . . . . .
H8 H 0.1706 0.0951 0.0151 0.035 Uiso 1 1 calc R U . . .
C9 C 0.21255(15) 0.2096(3) 0.01246(17) 0.0233(11) Uani 1 1 d . . . . .
H9 H 0.239 0.1854 0.0358 0.028 Uiso 1 1 calc R U . . .
C10 C 0.27503(14) 0.4353(3) -0.04283(17) 0.0208(10) Uani 1 1 d . . . . .
C11 C 0.26027(15) 0.3982(4) -0.09139(17) 0.0259(11) Uani 1 1 d . . . . .
H11 H 0.2409 0.3436 -0.0962 0.031 Uiso 1 1 calc R U . . .
C12 C 0.27328(17) 0.4392(4) -0.13284(19) 0.0353(13) Uani 1 1 d . . . . .
H12 H 0.2626 0.4133 -0.1658 0.042 Uiso 1 1 calc R U . . .
C13 C 0.30184(18) 0.5180(4) -0.12610(19) 0.0368(13) Uani 1 1 d . . . . .
H13 H 0.3108 0.5463 -0.1545 0.044 Uiso 1 1 calc R U . . .
C14 C 0.31749(17) 0.5559(4) -0.07793(18) 0.0297(12) Uani 1 1 d . . . . .
H14 H 0.3374 0.6098 -0.0733 0.036 Uiso 1 1 calc R U . . .
C15 C 0.30399(14) 0.5152(3) -0.03696(17) 0.0220(10) Uani 1 1 d . . . . .
H15 H 0.3145 0.5416 -0.0041 0.026 Uiso 1 1 calc R U . . .
C16 C 0.12016(16) 0.8368(3) 0.03299(19) 0.0289(12) Uani 1 1 d . . . . .
H16 H 0.0876 0.8106 0.0277 0.035 Uiso 1 1 calc R U . . .
C17 C 0.12850(18) 0.8685(4) -0.0179(2) 0.0399(14) Uani 1 1 d . . . . .
H17A H 0.1617 0.8851 -0.0146 0.06 Uiso 1 1 calc R U . . .
H17B H 0.1089 0.9238 -0.0296 0.06 Uiso 1 1 calc R U . . .
H17C H 0.1203 0.8173 -0.0427 0.06 Uiso 1 1 calc R U . . .
C18 C 0.1240(2) 0.9198(4) 0.0700(2) 0.0495(16) Uani 1 1 d . . . . .
H18A H 0.1165 0.8982 0.1019 0.074 Uiso 1 1 calc R U . . .
H18B H 0.1019 0.9694 0.0551 0.074 Uiso 1 1 calc R U . . .
H18C H 0.1561 0.9448 0.0767 0.074 Uiso 1 1 calc R U . . .
C19 C 0.10344(14) 0.5968(3) 0.01919(17) 0.0224(10) Uani 1 1 d . . . . .
C20 C 0.07385(15) 0.5207(3) 0.02361(18) 0.0248(11) Uani 1 1 d . . . . .
H20 H 0.0681 0.5046 0.056 0.03 Uiso 1 1 calc R U . . .
C21 C 0.05293(16) 0.4690(4) -0.01857(19) 0.0287(12) Uani 1 1 d . . . . .
H21 H 0.0329 0.4177 -0.015 0.034 Uiso 1 1 calc R U . . .
C22 C 0.06094(16) 0.4911(4) -0.0661(2) 0.0327(12) Uani 1 1 d . . . . .
H22 H 0.0459 0.4564 -0.0953 0.039 Uiso 1 1 calc R U . . .
C23 C 0.09103(16) 0.5642(4) -0.07040(19) 0.0309(12) Uani 1 1 d . . . . .
H23 H 0.097 0.5795 -0.1028 0.037 Uiso 1 1 calc R U . . .
C24 C 0.11286(15) 0.6158(4) -0.02801(18) 0.0271(11) Uani 1 1 d . . . . .
H24 H 0.1344 0.6644 -0.0315 0.032 Uiso 1 1 calc R U . . .
C25 C 0.08806(14) 0.6939(3) 0.10820(18) 0.0233(11) Uani 1 1 d . . . . .
C26 C 0.04109(16) 0.6979(4) 0.0846(2) 0.0384(14) Uani 1 1 d . . . . .
H26 H 0.031 0.6747 0.051 0.046 Uiso 1 1 calc R U . . .
C27 C 0.00838(18) 0.7361(4) 0.1101(2) 0.0428(10) Uani 1 1 d . . . . .
H27 H -0.0238 0.7395 0.0935 0.051 Uiso 1 1 calc R U . . .
C28 C 0.0222(2) 0.7687(5) 0.1586(3) 0.062(2) Uani 1 1 d . . . . .
H28 H -0.0005 0.7934 0.1758 0.075 Uiso 1 1 calc R U . . .
C29 C 0.06895(19) 0.7658(4) 0.1829(2) 0.0476(16) Uani 1 1 d . . . . .
H29 H 0.0787 0.7893 0.2165 0.057 Uiso 1 1 calc R U . . .
C30 C 0.10150(17) 0.7285(4) 0.1578(2) 0.0428(10) Uani 1 1 d . . . . .
H30 H 0.1337 0.7262 0.1746 0.051 Uiso 1 1 calc R U . . .
C31 C 0.13000(16) 0.2463(4) 0.27034(18) 0.0271(11) Uani 1 1 d . . . . .
H31 H 0.1083 0.2105 0.2431 0.032 Uiso 1 1 calc R U . . .
C32 C 0.10041(18) 0.3049(4) 0.2989(2) 0.0386(14) Uani 1 1 d . . . . .
H32A H 0.1209 0.3357 0.328 0.058 Uiso 1 1 calc R U . . .
H32B H 0.078 0.2638 0.3109 0.058 Uiso 1 1 calc R U . . .
H32C H 0.0832 0.353 0.2761 0.058 Uiso 1 1 calc R U . . .
C33 C 0.15957(17) 0.1753(4) 0.30592(18) 0.0349(13) Uani 1 1 d . . . . .
H33A H 0.1769 0.1353 0.2865 0.052 Uiso 1 1 calc R U . . .
H33B H 0.139 0.1358 0.3217 0.052 Uiso 1 1 calc R U . . .
H33C H 0.1818 0.209 0.3324 0.052 Uiso 1 1 calc R U . . .
C34 C 0.11152(15) 0.2844(3) 0.14402(18) 0.0259(11) Uani 1 1 d . . . . .
C35 C 0.10514(17) 0.2426(4) 0.09598(18) 0.0302(12) Uani 1 1 d . . . . .
H35 H 0.1304 0.2094 0.0866 0.036 Uiso 1 1 calc R U . . .
C36 C 0.06258(18) 0.2492(4) 0.06219(19) 0.0401(14) Uani 1 1 d . . . . .
H36 H 0.0584 0.2201 0.0298 0.048 Uiso 1 1 calc R U . . .
C37 C 0.02589(18) 0.2981(5) 0.0753(2) 0.0460(16) Uani 1 1 d . . . . .
H37 H -0.0035 0.3021 0.0518 0.055 Uiso 1 1 calc R U . . .
C38 C 0.03151(17) 0.3406(5) 0.1217(2) 0.0452(16) Uani 1 1 d . . . . .
H38 H 0.0062 0.3747 0.1303 0.054 Uiso 1 1 calc R U . . .
C39 C 0.07417(16) 0.3340(4) 0.15629(19) 0.0322(13) Uani 1 1 d . . . . .
H39 H 0.0779 0.3636 0.1886 0.039 Uiso 1 1 calc R U . . .
C40 C 0.18809(16) 0.1623(3) 0.19117(17) 0.0231(10) Uani 1 1 d . . . . .
C41 C 0.23512(16) 0.1440(3) 0.21406(17) 0.0255(11) Uani 1 1 d . . . . .
H41 H 0.2567 0.195 0.2215 0.031 Uiso 1 1 calc R U . . .
C42 C 0.25074(18) 0.0523(3) 0.22614(18) 0.0287(12) Uani 1 1 d . . . . .
H42 H 0.2828 0.0407 0.2411 0.034 Uiso 1 1 calc R U . . .
C43 C 0.2193(2) -0.0213(4) 0.2163(2) 0.0387(14) Uani 1 1 d . . . . .
H43 H 0.2297 -0.0841 0.2246 0.046 Uiso 1 1 calc R U . . .
C44 C 0.1737(2) -0.0043(4) 0.1947(2) 0.0447(15) Uani 1 1 d . . . . .
H44 H 0.1523 -0.0556 0.1885 0.054 Uiso 1 1 calc R U . . .
C45 C 0.15750(19) 0.0866(4) 0.18147(19) 0.0367(13) Uani 1 1 d . . . . .
H45 H 0.1254 0.0967 0.1658 0.044 Uiso 1 1 calc R U . . .
C46 C 0.43440(15) 0.2380(3) 0.16251(18) 0.0244(11) Uani 1 1 d . . . . .
H46 H 0.4564 0.2501 0.1959 0.029 Uiso 1 1 calc R U . . .
C47 C 0.41489(18) 0.1392(4) 0.1635(2) 0.0377(13) Uani 1 1 d . . . . .
H47A H 0.4007 0.1322 0.1932 0.056 Uiso 1 1 calc R U . . .
H47B H 0.4404 0.0932 0.1655 0.056 Uiso 1 1 calc R U . . .
H47C H 0.391 0.1282 0.1325 0.056 Uiso 1 1 calc R U . . .
C48 C 0.46177(16) 0.2475(4) 0.12092(19) 0.0340(13) Uani 1 1 d . . . . .
H48A H 0.4401 0.2436 0.0877 0.051 Uiso 1 1 calc R U . . .
H48B H 0.4849 0.1965 0.124 0.051 Uiso 1 1 calc R U . . .
H48C H 0.478 0.3085 0.1241 0.051 Uiso 1 1 calc R U . . .
C49 C 0.39635(15) 0.3060(3) 0.26130(17) 0.0233(10) Uani 1 1 d . . . . .
C50 C 0.36512(17) 0.2326(4) 0.2632(2) 0.0357(13) Uani 1 1 d . . . . .
H50 H 0.3399 0.2217 0.2351 0.043 Uiso 1 1 calc R U . . .
C51 C 0.3703(2) 0.1750(4) 0.3058(2) 0.0487(17) Uani 1 1 d . . . . .
H51 H 0.3491 0.1243 0.3065 0.058 Uiso 1 1 calc R U . . .
C52 C 0.4069(2) 0.1920(5) 0.3473(2) 0.0542(18) Uani 1 1 d . . . . .
H52 H 0.41 0.1542 0.377 0.065 Uiso 1 1 calc R U . . .
C53 C 0.4383(2) 0.2632(4) 0.3455(2) 0.0490(16) Uani 1 1 d . . . . .
H53 H 0.4636 0.2733 0.3738 0.059 Uiso 1 1 calc R U . . .
C54 C 0.43386(19) 0.3207(4) 0.30303(19) 0.0356(13) Uani 1 1 d . . . . .
H54 H 0.456 0.3696 0.3022 0.043 Uiso 1 1 calc R U . . .
C55 C 0.43164(15) 0.4675(3) 0.21523(17) 0.0215(10) Uani 1 1 d . . . . .
C56 C 0.45783(15) 0.4863(3) 0.17933(18) 0.0250(11) Uani 1 1 d . . . . .
H56 H 0.4551 0.4459 0.1507 0.03 Uiso 1 1 calc R U . . .
C57 C 0.48814(16) 0.5630(4) 0.18402(19) 0.0302(12) Uani 1 1 d . . . . .
H57 H 0.5062 0.5739 0.1591 0.036 Uiso 1 1 calc R U . . .
C58 C 0.49208(17) 0.6232(4) 0.22486(19) 0.0335(13) Uani 1 1 d . . . . .
H58 H 0.5127 0.6759 0.2282 0.04 Uiso 1 1 calc R U . . .
C59 C 0.46559(16) 0.6062(4) 0.26098(19) 0.0332(13) Uani 1 1 d . . . . .
H59 H 0.4679 0.6481 0.2889 0.04 Uiso 1 1 calc R U . . .
C60 C 0.43585(15) 0.5292(3) 0.25695(18) 0.0260(11) Uani 1 1 d . . . . .
H60 H 0.4183 0.5179 0.2823 0.031 Uiso 1 1 calc R U . . .
C61 C 0.29105(16) 0.9286(3) 0.07458(18) 0.0254(11) Uani 1 1 d . . . . .
H61 H 0.3241 0.9322 0.0698 0.03 Uiso 1 1 calc R U . . .
C62 C 0.25709(18) 0.9505(4) 0.02365(19) 0.0376(13) Uani 1 1 d . . . . .
H62A H 0.2612 0.9036 -0.0018 0.056 Uiso 1 1 calc R U . . .
H62B H 0.2638 1.0136 0.0121 0.056 Uiso 1 1 calc R U . . .
H62C H 0.2246 0.9483 0.0283 0.056 Uiso 1 1 calc R U . . .
C63 C 0.28460(17) 0.9993(4) 0.1143(2) 0.0346(13) Uani 1 1 d . . . . .
H63A H 0.2531 0.9922 0.1214 0.052 Uiso 1 1 calc R U . . .
H63B H 0.2882 1.0632 0.1018 0.052 Uiso 1 1 calc R U . . .
H63C H 0.3083 0.9883 0.1455 0.052 Uiso 1 1 calc R U . . .
C64 C 0.36328(15) 0.7418(3) 0.07318(18) 0.0225(10) Uani 1 1 d . . . . .
C65 C 0.40655(16) 0.6969(3) 0.0892(2) 0.0281(11) Uani 1 1 d . . . . .
H65 H 0.4156 0.6736 0.123 0.034 Uiso 1 1 calc R U . . .
C66 C 0.43645(18) 0.6863(4) 0.0553(2) 0.0386(14) Uani 1 1 d . . . . .
H66 H 0.4661 0.6566 0.0662 0.046 Uiso 1 1 calc R U . . .
C67 C 0.4230(2) 0.7191(4) 0.0057(2) 0.0455(16) Uani 1 1 d . . . . .
H67 H 0.4435 0.7121 -0.0172 0.055 Uiso 1 1 calc R U . . .
C68 C 0.3800(2) 0.7617(4) -0.0101(2) 0.0409(14) Uani 1 1 d . . . . .
H68 H 0.3706 0.7842 -0.044 0.049 Uiso 1 1 calc R U . . .
C69 C 0.35018(17) 0.7716(3) 0.02342(18) 0.0286(11) Uani 1 1 d . . . . .
H69 H 0.3201 0.7995 0.0119 0.034 Uiso 1 1 calc R U . . .
C70 C 0.36036(14) 0.8180(3) 0.17150(17) 0.0199(10) Uani 1 1 d . . . . .
C71 C 0.40451(16) 0.8566(3) 0.17148(18) 0.0269(11) Uani 1 1 d . . . . .
H71 H 0.4174 0.8511 0.142 0.032 Uiso 1 1 calc R U . . .
C72 C 0.42980(16) 0.9030(4) 0.2142(2) 0.0349(13) Uani 1 1 d . . . . .
H72 H 0.4602 0.9272 0.214 0.042 Uiso 1 1 calc R U . . .
C73 C 0.41120(17) 0.9141(4) 0.2567(2) 0.0340(13) Uani 1 1 d . . . . .
H73 H 0.4283 0.9467 0.2855 0.041 Uiso 1 1 calc R U . . .
C74 C 0.36710(17) 0.8771(4) 0.25688(19) 0.0329(12) Uani 1 1 d . . . . .
H74 H 0.3539 0.8849 0.286 0.04 Uiso 1 1 calc R U . . .
C75 C 0.34221(16) 0.8289(3) 0.21504(18) 0.0271(11) Uani 1 1 d . . . . .
H75 H 0.3123 0.8029 0.216 0.033 Uiso 1 1 calc R U . . .
C76 C 0.22027(19) 0.4938(4) 0.37616(18) 0.0362(13) Uani 1 1 d . . . . .
H76 H 0.2453 0.5329 0.3979 0.043 Uiso 1 1 calc R U . . .
C77 C 0.1736(2) 0.5262(4) 0.3839(2) 0.0504(17) Uani 1 1 d . . . . .
H77A H 0.1701 0.5939 0.3766 0.076 Uiso 1 1 calc R U . . .
H77B H 0.1714 0.5144 0.4191 0.076 Uiso 1 1 calc R U . . .
H77C H 0.1487 0.4916 0.3609 0.076 Uiso 1 1 calc R U . . .
C78 C 0.2282(2) 0.3896(4) 0.3923(2) 0.0484(16) Uani 1 1 d . . . . .
H78A H 0.2028 0.3509 0.3727 0.073 Uiso 1 1 calc R U . . .
H78B H 0.2284 0.3836 0.4286 0.073 Uiso 1 1 calc R U . . .
H78C H 0.2584 0.3681 0.3859 0.073 Uiso 1 1 calc R U . . .
C79 C 0.23011(17) 0.6995(4) 0.32239(19) 0.0305(12) Uani 1 1 d . . . . .
C80 C 0.19436(19) 0.7494(4) 0.2906(2) 0.0373(14) Uani 1 1 d . . . . .
H80 H 0.184 0.7296 0.2563 0.045 Uiso 1 1 calc R U . . .
C81 C 0.1735(2) 0.8277(4) 0.3080(3) 0.0515(17) Uani 1 1 d . . . . .
H81 H 0.1495 0.8615 0.2855 0.062 Uiso 1 1 calc R U . . .
C82 C 0.1876(2) 0.8562(4) 0.3578(3) 0.0573(19) Uani 1 1 d . . . . .
H82 H 0.1736 0.9099 0.3696 0.069 Uiso 1 1 calc R U . . .
C83 C 0.2222(2) 0.8064(5) 0.3906(3) 0.061(2) Uani 1 1 d . . . . .
H83 H 0.231 0.8244 0.4253 0.074 Uiso 1 1 calc R U . . .
C84 C 0.24398(19) 0.7308(4) 0.3731(2) 0.0462(16) Uani 1 1 d . . . . .
H84 H 0.2688 0.6992 0.3956 0.055 Uiso 1 1 calc R U . . .
C85 C 0.31399(16) 0.5924(4) 0.33801(17) 0.0281(11) Uani 1 1 d . . . . .
C86 C 0.33486(18) 0.5116(4) 0.36159(19) 0.0370(13) Uani 1 1 d . . . . .
H86 H 0.3167 0.4559 0.3617 0.044 Uiso 1 1 calc R U . . .
C87 C 0.38288(19) 0.5116(5) 0.3854(2) 0.0439(15) Uani 1 1 d . . . . .
H87 H 0.3969 0.4566 0.4022 0.053 Uiso 1 1 calc R U . . .
C88 C 0.40947(19) 0.5918(5) 0.3841(2) 0.0452(16) Uani 1 1 d . . . . .
H88 H 0.4419 0.5919 0.4 0.054 Uiso 1 1 calc R U . . .
C89 C 0.38919(18) 0.6722(4) 0.35965(19) 0.0402(15) Uani 1 1 d . . . . .
H89 H 0.4078 0.7269 0.3584 0.048 Uiso 1 1 calc R U . . .
C90 C 0.34155(17) 0.6731(4) 0.33692(18) 0.0345(13) Uani 1 1 d . . . . .
H90 H 0.3277 0.7288 0.3206 0.041 Uiso 1 1 calc R U . . .
C91 C -0.0580(8) 1.1970(17) 0.1746(8) 0.195(13) Uani 0.626(9) 1 d D . P A 1
H91A H -0.0451 1.2581 0.1878 0.292 Uiso 0.626(9) 1 calc R U P A 1
H91B H -0.091 1.1926 0.1772 0.292 Uiso 0.626(9) 1 calc R U P A 1
H91C H -0.0558 1.191 0.1389 0.292 Uiso 0.626(9) 1 calc R U P A 1
C92 C -0.0307(4) 1.1200(11) 0.2046(5) 0.130(4) Uani 0.626(9) 1 d D . P A 1
C93 C 0.0148(4) 1.0950(11) 0.2026(5) 0.130(4) Uani 0.626(9) 1 d D . P A 1
H93 H 0.0281 1.1168 0.1753 0.156 Uiso 0.626(9) 1 calc R U P A 1
C94 C 0.0414(4) 1.0382(11) 0.2403(5) 0.130(4) Uani 0.626(9) 1 d D . P A 1
H94 H 0.0716 1.0172 0.2373 0.156 Uiso 0.626(9) 1 calc R U P A 1
C95 C 0.0236(4) 1.0125(13) 0.2820(5) 0.130(4) Uani 0.626(9) 1 d D . P A 1
H95 H 0.0431 0.9828 0.3105 0.156 Uiso 0.626(9) 1 calc R U P A 1
C96 C -0.0233(4) 1.0310(12) 0.2816(4) 0.130(4) Uani 0.626(9) 1 d D . P A 1
H96 H -0.0363 1.0113 0.3094 0.156 Uiso 0.626(9) 1 calc R U P A 1
C97 C -0.0515(4) 1.0777(11) 0.2411(5) 0.130(4) Uani 0.626(9) 1 d D . P A 1
H97 H -0.0846 1.0809 0.2383 0.156 Uiso 0.626(9) 1 calc R U P A 1
C122 C 0.0536(5) 0.9897(17) 0.2820(8) 0.090(5) Uani 0.374(9) 1 d D . P A 2
H12K H 0.0547 0.9256 0.2958 0.136 Uiso 0.374(9) 1 calc R U P A 2
H12L H 0.0737 0.9936 0.2572 0.136 Uiso 0.374(9) 1 calc R U P A 2
H12M H 0.0647 1.0346 0.3097 0.136 Uiso 0.374(9) 1 calc R U P A 2
C123 C 0.0028(5) 1.0139(14) 0.2559(8) 0.090(5) Uani 0.374(9) 1 d D . P A 2
H12O H -0.017 1.0069 0.2814 0.108 Uiso 0.374(9) 1 calc R U P A 2
H12P H -0.008 0.9661 0.2291 0.108 Uiso 0.374(9) 1 calc R U P A 2
C124 C -0.0068(6) 1.1119(13) 0.2315(8) 0.090(5) Uani 0.374(9) 1 d D . P A 2
H12F H 0.0159 1.1258 0.2099 0.108 Uiso 0.374(9) 1 calc R U P A 2
H12G H -0.0038 1.1611 0.2582 0.108 Uiso 0.374(9) 1 calc R U P A 2
C125 C -0.0574(6) 1.1106(16) 0.1991(8) 0.090(5) Uani 0.374(9) 1 d D . P A 2
H12H H -0.0631 1.0507 0.1798 0.108 Uiso 0.374(9) 1 calc R U P A 2
H12I H -0.0803 1.1152 0.2214 0.108 Uiso 0.374(9) 1 calc R U P A 2
C126 C -0.0634(8) 1.195(2) 0.1621(13) 0.090(5) Uani 0.374(9) 1 d D . P A 2
H12X H -0.0954 1.195 0.1413 0.136 Uiso 0.374(9) 1 calc R U P A 2
H12Y H -0.0579 1.254 0.1815 0.136 Uiso 0.374(9) 1 calc R U P A 2
H12Z H -0.0408 1.1898 0.1401 0.136 Uiso 0.374(9) 1 calc R U P A 2
C99 C 0.5552(3) 0.4405(8) 0.0953(4) 0.038(3) Uani 0.5 1 d D . P B -1
H99A H 0.5895 0.4443 0.1005 0.057 Uiso 0.5 1 calc R U P B -1
H99B H 0.546 0.3748 0.099 0.057 Uiso 0.5 1 calc R U P B -1
H99C H 0.5446 0.4797 0.1206 0.057 Uiso 0.5 1 calc R U P B -1
C100 C 0.5335(4) 0.4746(8) 0.0436(4) 0.052(4) Uani 0.5 1 d DG . P B -1
C101 C 0.5585(3) 0.5222(9) 0.0128(5) 0.075(6) Uani 0.5 1 d DG . P B -1
H101 H 0.591 0.5352 0.0248 0.09 Uiso 0.5 1 calc R U P B -1
C102 C 0.5359(4) 0.5509(9) -0.0356(5) 0.087(7) Uani 0.5 1 d DG . P B -1
H102 H 0.553 0.5835 -0.0567 0.104 Uiso 0.5 1 calc R U P B -1
C103 C 0.4884(4) 0.5320(9) -0.0532(4) 0.056(4) Uani 0.5 1 d DG . P B -1
H103 H 0.473 0.5517 -0.0863 0.067 Uiso 0.5 1 calc R U P B -1
C104 C 0.4634(3) 0.4844(8) -0.0224(5) 0.075(7) Uani 0.5 1 d DG . P B -1
H104 H 0.431 0.4715 -0.0344 0.09 Uiso 0.5 1 calc R U P B -1
C105 C 0.4860(4) 0.4557(8) 0.0261(4) 0.061(5) Uani 0.5 1 d DG . P B -1
H105 H 0.4689 0.4232 0.0471 0.074 Uiso 0.5 1 calc R U P B -1
C110 C 0.4573(5) 0.9581(10) 0.0692(5) 0.076(2) Uani 0.5 1 d D . P C -1
H11K H 0.4388 0.9008 0.0595 0.114 Uiso 0.5 1 calc R U P C -1
H11L H 0.4367 1.0088 0.0762 0.114 Uiso 0.5 1 calc R U P C -1
H11M H 0.4816 0.9457 0.0997 0.114 Uiso 0.5 1 calc R U P C -1
C111 C 0.4798(5) 0.9870(8) 0.0270(5) 0.076(2) Uani 0.5 1 d D . P C -1
C112 C 0.5144(5) 0.9374(8) 0.0098(5) 0.076(2) Uani 0.5 1 d D . P C -1
H112 H 0.5245 0.8782 0.0248 0.091 Uiso 0.5 1 calc R U P C -1
C113 C 0.5344(5) 0.9726(9) -0.0289(5) 0.076(2) Uani 0.5 1 d D . P C -1
H113 H 0.5573 0.9366 -0.041 0.091 Uiso 0.5 1 calc R U P C -1
C114 C 0.5209(5) 1.0602(9) -0.0497(5) 0.076(2) Uani 0.5 1 d D . P C -1
H114 H 0.5311 1.0816 -0.079 0.091 Uiso 0.5 1 calc R U P C -1
C115 C 0.4922(5) 1.1161(7) -0.0269(5) 0.076(2) Uani 0.5 1 d D . P C -1
H115 H 0.4874 1.1804 -0.0366 0.091 Uiso 0.5 1 calc R U P C -1
C116 C 0.4705(5) 1.0795(8) 0.0100(5) 0.076(2) Uani 0.5 1 d D . P C -1
H116 H 0.4493 1.1173 0.0236 0.091 Uiso 0.5 1 calc R U P C -1
C117 C 0.0222(6) 1.0143(12) -0.1069(6) 0.119(4) Uani 0.5 1 d D . P D -1
H11A H 0.0193 0.9685 -0.1347 0.179 Uiso 0.5 1 calc R U P D -1
H11B H 0.0023 1.0692 -0.1185 0.179 Uiso 0.5 1 calc R U P D -1
H11C H 0.055 1.0345 -0.0965 0.179 Uiso 0.5 1 calc R U P D -1
C118 C 0.0064(8) 0.9682(14) -0.0615(6) 0.119(4) Uani 0.5 1 d D . P D -1
H11D H 0.0261 0.9116 -0.0515 0.143 Uiso 0.5 1 calc R U P D -1
H11E H -0.0263 0.9461 -0.0734 0.143 Uiso 0.5 1 calc R U P D -1
C119 C 0.0083(13) 1.0287(17) -0.0136(7) 0.119(4) Uani 0.5 1 d D . P D -1
H11F H -0.0122 1.0848 -0.0219 0.143 Uiso 0.5 1 calc R U P D -1
H11G H 0.0408 1.0504 0.0001 0.143 Uiso 0.5 1 calc R U P D -1
C120 C -0.0089(12) 0.9665(18) 0.0257(6) 0.119(4) Uani 0.5 1 d D . P D -1
H12A H 0.0069 0.9043 0.0279 0.143 Uiso 0.5 1 calc R U P D -1
H12B H -0.0432 0.9561 0.0148 0.143 Uiso 0.5 1 calc R U P D -1
C121 C 0.0021(8) 1.0150(16) 0.0780(6) 0.119(4) Uani 0.5 1 d D . P D -1
H12C H -0.009 0.9751 0.1028 0.179 Uiso 0.5 1 calc R U P D -1
H12D H 0.036 1.0245 0.0889 0.179 Uiso 0.5 1 calc R U P D -1
H12E H -0.014 1.0762 0.0757 0.179 Uiso 0.5 1 calc R U P D -1
N1 N 0.31385(12) 0.3016(3) 0.02894(13) 0.0194(8) Uani 1 1 d . . . . .
N2 N 0.15364(12) 0.7619(3) 0.05588(14) 0.0215(9) Uani 1 1 d . . . . .
N3 N 0.15935(12) 0.3092(3) 0.24579(14) 0.0215(9) Uani 1 1 d . . . . .
N4 N 0.39585(12) 0.3082(3) 0.15615(14) 0.0194(8) Uani 1 1 d . . . . .
N5 N 0.28145(12) 0.8316(3) 0.08932(14) 0.0223(9) Uani 1 1 d . . . . .
N6 N 0.22444(13) 0.5034(3) 0.32303(13) 0.0231(9) Uani 1 1 d . . . . .
P1 P 0.26720(4) 0.37083(8) 0.01389(4) 0.0169(2) Uani 1 1 d . . . . .
P2 P 0.13478(4) 0.66090(9) 0.07497(5) 0.0196(3) Uani 1 1 d . . . . .
P3 P 0.16847(4) 0.28610(9) 0.18858(4) 0.0193(3) Uani 1 1 d . . . . .
P4 P 0.38631(4) 0.37604(8) 0.20277(4) 0.0182(3) Uani 1 1 d . . . . .
P5 P 0.32340(4) 0.75801(8) 0.11653(4) 0.0180(3) Uani 1 1 d . . . . .
P6 P 0.25288(4) 0.58990(9) 0.30186(5) 0.0230(3) Uani 1 1 d . . . . .
Fe1 Fe 0.34283(2) 0.33051(5) 0.09950(2) 0.02123(15) Uani 1 1 d . . . . .
Fe2 Fe 0.22197(2) 0.76362(5) 0.08248(3) 0.02590(16) Uani 1 1 d . . . . .
Fe3 Fe 0.19807(2) 0.41953(5) 0.26692(2) 0.02384(16) Uani 1 1 d . . . . .
Co1 Co 0.25955(2) 0.44660(4) 0.08133(2) 0.01443(13) Uani 1 1 d . . . . .
Co2 Co 0.28954(2) 0.62803(4) 0.13247(2) 0.01485(13) Uani 1 1 d . . . . .
Co3 Co 0.19410(2) 0.58123(4) 0.11646(2) 0.01523(13) Uani 1 1 d . . . . .
Co4 Co 0.25045(2) 0.56075(4) 0.22169(2) 0.01633(13) Uani 1 1 d . . . . .
Co5 Co 0.21466(2) 0.39488(4) 0.16952(2) 0.01571(13) Uani 1 1 d . . . . .
Co6 Co 0.31697(2) 0.43773(4) 0.17794(2) 0.01546(13) Uani 1 1 d . . . . .
Se1 Se 0.33678(2) 0.50851(3) 0.10577(2) 0.01600(10) Uani 1 1 d . . . . .
Se2 Se 0.23778(2) 0.60117(3) 0.05193(2) 0.01666(10) Uani 1 1 d . . . . .
Se3 Se 0.23291(2) 0.70050(3) 0.17212(2) 0.01712(10) Uani 1 1 d . . . . .
Se4 Se 0.16951(2) 0.52363(3) 0.19002(2) 0.01753(10) Uani 1 1 d . . . . .
Se5 Se 0.27687(2) 0.40417(3) 0.24320(2) 0.01795(10) Uani 1 1 d . . . . .
Se6 Se 0.27052(2) 0.31085(3) 0.13428(2) 0.01672(10) Uani 1 1 d . . . . .
Se7 Se 0.18040(2) 0.42872(3) 0.08470(2) 0.01603(10) Uani 1 1 d . . . . .
Se8 Se 0.32766(2) 0.58793(3) 0.21434(2) 0.01597(10) Uani 1 1 d . . . . .

loop_
_atom_site_aniso_label
_atom_site_aniso_U_11
_atom_site_aniso_U_22
_atom_site_aniso_U_33
_atom_site_aniso_U_23
_atom_site_aniso_U_13
_atom_site_aniso_U_12
C1 0.027(3) 0.036(3) 0.017(3) -0.006(2) -0.001(2) 0.009(2)
C2 0.037(3) 0.035(3) 0.050(4) -0.012(3) 0.016(3) 0.003(3)
C3 0.046(3) 0.064(4) 0.044(4) 0.015(3) 0.027(3) 0.021(3)
C4 0.015(2) 0.022(3) 0.015(2) -0.0060(19) 0.0031(18) -0.0014(19)
C5 0.019(2) 0.031(3) 0.023(3) -0.005(2) 0.005(2) -0.001(2)
C6 0.017(2) 0.045(3) 0.024(3) -0.008(2) -0.001(2) -0.001(2)
C7 0.021(2) 0.038(3) 0.038(3) -0.015(3) 0.009(2) -0.013(2)
C8 0.027(3) 0.024(3) 0.037(3) -0.009(2) 0.011(2) -0.006(2)
C9 0.020(2) 0.026(3) 0.023(3) -0.007(2) 0.003(2) -0.002(2)
C10 0.015(2) 0.028(3) 0.018(2) 0.002(2) 0.0003(18) 0.0037(19)
C11 0.025(2) 0.037(3) 0.016(2) -0.002(2) 0.005(2) -0.004(2)
C12 0.034(3) 0.054(4) 0.018(3) -0.006(3) 0.004(2) -0.006(3)
C13 0.042(3) 0.050(4) 0.023(3) 0.005(3) 0.015(2) -0.002(3)
C14 0.035(3) 0.033(3) 0.026(3) 0.000(2) 0.018(2) -0.005(2)
C15 0.019(2) 0.032(3) 0.015(2) 0.001(2) 0.0031(19) 0.005(2)
C16 0.018(2) 0.029(3) 0.037(3) 0.012(2) 0.001(2) 0.008(2)
C17 0.039(3) 0.035(3) 0.040(3) 0.016(3) -0.005(3) 0.000(3)
C18 0.059(4) 0.030(3) 0.056(4) 0.008(3) 0.007(3) 0.010(3)
C19 0.013(2) 0.030(3) 0.020(2) 0.003(2) -0.0049(18) 0.006(2)
C20 0.016(2) 0.036(3) 0.021(3) 0.003(2) -0.0002(19) 0.003(2)
C21 0.019(2) 0.030(3) 0.033(3) -0.001(2) -0.002(2) -0.001(2)
C22 0.022(2) 0.038(3) 0.031(3) -0.006(3) -0.010(2) -0.001(2)
C23 0.026(3) 0.042(3) 0.021(3) 0.002(2) -0.004(2) 0.007(2)
C24 0.017(2) 0.032(3) 0.029(3) 0.004(2) -0.001(2) -0.001(2)
C25 0.011(2) 0.023(3) 0.035(3) -0.001(2) 0.003(2) 0.0007(19)
C26 0.015(2) 0.043(4) 0.055(4) -0.008(3) 0.004(2) -0.005(2)
C27 0.0196(18) 0.050(3) 0.060(3) -0.011(2) 0.0114(19) 0.0025(18)
C28 0.038(4) 0.079(5) 0.079(5) -0.026(4) 0.033(4) -0.001(3)
C29 0.037(3) 0.062(4) 0.047(4) -0.012(3) 0.017(3) 0.002(3)
C30 0.0196(18) 0.050(3) 0.060(3) -0.011(2) 0.0114(19) 0.0025(18)
C31 0.022(2) 0.037(3) 0.023(3) 0.009(2) 0.004(2) -0.004(2)
C32 0.035(3) 0.053(4) 0.033(3) 0.014(3) 0.017(2) 0.003(3)
C33 0.037(3) 0.046(4) 0.024(3) 0.017(3) 0.011(2) 0.004(3)
C34 0.023(2) 0.032(3) 0.022(3) 0.004(2) 0.004(2) -0.009(2)
C35 0.030(3) 0.036(3) 0.024(3) 0.008(2) 0.004(2) -0.009(2)
C36 0.035(3) 0.063(4) 0.020(3) 0.000(3) -0.002(2) -0.019(3)
C37 0.022(3) 0.084(5) 0.027(3) 0.020(3) -0.005(2) -0.011(3)
C38 0.022(3) 0.076(5) 0.036(3) 0.023(3) 0.002(2) 0.008(3)
C39 0.028(3) 0.050(4) 0.019(3) 0.015(2) 0.006(2) 0.002(2)
C40 0.031(3) 0.021(3) 0.018(2) 0.001(2) 0.007(2) -0.007(2)
C41 0.031(3) 0.025(3) 0.022(3) 0.001(2) 0.010(2) 0.000(2)
C42 0.040(3) 0.024(3) 0.024(3) 0.007(2) 0.010(2) 0.008(2)
C43 0.059(4) 0.025(3) 0.032(3) 0.004(2) 0.009(3) 0.004(3)
C44 0.072(4) 0.024(3) 0.036(3) -0.003(3) 0.009(3) -0.021(3)
C45 0.045(3) 0.035(3) 0.028(3) 0.002(3) 0.004(2) -0.014(3)
C46 0.021(2) 0.026(3) 0.023(3) -0.001(2) -0.002(2) 0.005(2)
C47 0.039(3) 0.031(3) 0.040(3) -0.001(3) 0.003(3) 0.009(3)
C48 0.024(3) 0.040(3) 0.038(3) -0.006(3) 0.007(2) 0.005(2)
C49 0.023(2) 0.023(3) 0.024(3) 0.005(2) 0.005(2) 0.007(2)
C50 0.028(3) 0.036(3) 0.044(3) 0.015(3) 0.009(2) 0.011(2)
C51 0.043(3) 0.046(4) 0.063(4) 0.025(3) 0.025(3) 0.010(3)
C52 0.076(5) 0.056(4) 0.038(4) 0.030(3) 0.030(4) 0.031(4)
C53 0.068(4) 0.048(4) 0.027(3) 0.007(3) 0.002(3) 0.025(3)
C54 0.043(3) 0.039(3) 0.023(3) 0.004(2) 0.001(2) 0.013(3)
C55 0.019(2) 0.026(3) 0.016(2) 0.000(2) -0.0033(19) 0.000(2)
C56 0.018(2) 0.031(3) 0.023(3) 0.002(2) -0.002(2) 0.000(2)
C57 0.018(2) 0.038(3) 0.032(3) 0.004(2) 0.001(2) -0.002(2)
C58 0.027(3) 0.036(3) 0.032(3) -0.001(3) -0.004(2) -0.010(2)
C59 0.029(3) 0.043(3) 0.024(3) -0.017(2) -0.004(2) -0.006(2)
C60 0.017(2) 0.037(3) 0.020(3) -0.004(2) -0.0057(19) -0.003(2)
C61 0.020(2) 0.025(3) 0.029(3) 0.008(2) 0.002(2) -0.003(2)
C62 0.039(3) 0.032(3) 0.036(3) 0.010(3) -0.005(3) 0.000(3)
C63 0.035(3) 0.028(3) 0.040(3) 0.001(3) 0.008(3) -0.001(2)
C64 0.021(2) 0.022(3) 0.026(3) 0.000(2) 0.007(2) -0.006(2)
C65 0.026(3) 0.023(3) 0.038(3) -0.002(2) 0.014(2) -0.003(2)
C66 0.030(3) 0.034(3) 0.057(4) -0.012(3) 0.020(3) -0.003(2)
C67 0.044(3) 0.055(4) 0.045(4) -0.020(3) 0.027(3) -0.014(3)
C68 0.056(4) 0.043(4) 0.027(3) -0.006(3) 0.019(3) -0.014(3)
C69 0.031(3) 0.027(3) 0.026(3) -0.001(2) 0.004(2) -0.005(2)
C70 0.016(2) 0.018(2) 0.024(3) -0.001(2) -0.0007(19) -0.0019(19)
C71 0.026(3) 0.028(3) 0.028(3) -0.005(2) 0.009(2) -0.007(2)
C72 0.019(2) 0.039(3) 0.044(3) -0.005(3) 0.000(2) -0.011(2)
C73 0.036(3) 0.031(3) 0.031(3) -0.008(2) -0.001(2) -0.013(2)
C74 0.040(3) 0.035(3) 0.025(3) -0.009(2) 0.009(2) -0.008(2)
C75 0.023(2) 0.027(3) 0.031(3) -0.009(2) 0.006(2) -0.007(2)
C76 0.052(3) 0.043(3) 0.016(3) -0.008(2) 0.010(2) -0.017(3)
C77 0.061(4) 0.052(4) 0.049(4) -0.012(3) 0.033(3) -0.012(3)
C78 0.063(4) 0.055(4) 0.026(3) 0.015(3) 0.007(3) -0.012(3)
C79 0.031(3) 0.034(3) 0.029(3) -0.010(2) 0.012(2) -0.009(2)
C80 0.047(3) 0.034(3) 0.037(3) -0.010(3) 0.022(3) -0.002(3)
C81 0.049(4) 0.044(4) 0.072(5) -0.006(3) 0.034(3) 0.004(3)
C82 0.060(4) 0.041(4) 0.085(6) -0.029(4) 0.045(4) -0.009(3)
C83 0.052(4) 0.075(5) 0.065(5) -0.055(4) 0.031(4) -0.026(4)
C84 0.039(3) 0.061(4) 0.043(4) -0.030(3) 0.017(3) -0.016(3)
C85 0.030(3) 0.041(3) 0.013(2) -0.005(2) 0.003(2) -0.003(2)
C86 0.034(3) 0.051(4) 0.025(3) 0.001(3) 0.003(2) -0.007(3)
C87 0.036(3) 0.069(5) 0.023(3) 0.003(3) -0.003(2) 0.010(3)
C88 0.027(3) 0.079(5) 0.028(3) -0.014(3) 0.002(2) -0.004(3)
C89 0.035(3) 0.061(4) 0.024(3) -0.018(3) 0.005(2) -0.014(3)
C90 0.027(3) 0.055(4) 0.021(3) -0.010(3) 0.004(2) -0.009(3)
C91 0.33(3) 0.18(2) 0.069(17) 0.023(17) 0.022(18) 0.07(2)
C92 0.124(7) 0.175(9) 0.088(6) 0.012(5) 0.017(5) -0.027(7)
C93 0.124(7) 0.175(9) 0.088(6) 0.012(5) 0.017(5) -0.027(7)
C94 0.124(7) 0.175(9) 0.088(6) 0.012(5) 0.017(5) -0.027(7)
C95 0.124(7) 0.175(9) 0.088(6) 0.012(5) 0.017(5) -0.027(7)
C96 0.124(7) 0.175(9) 0.088(6) 0.012(5) 0.017(5) -0.027(7)
C97 0.124(7) 0.175(9) 0.088(6) 0.012(5) 0.017(5) -0.027(7)
C122 0.066(7) 0.130(11) 0.074(9) -0.006(7) 0.013(6) -0.027(7)
C123 0.066(7) 0.130(11) 0.074(9) -0.006(7) 0.013(6) -0.027(7)
C124 0.066(7) 0.130(11) 0.074(9) -0.006(7) 0.013(6) -0.027(7)
C125 0.066(7) 0.130(11) 0.074(9) -0.006(7) 0.013(6) -0.027(7)
C126 0.066(7) 0.130(11) 0.074(9) -0.006(7) 0.013(6) -0.027(7)
C99 0.038(6) 0.037(7) 0.042(7) -0.011(6) 0.015(5) -0.002(5)
C100 0.061(11) 0.029(9) 0.076(12) -0.003(8) 0.038(9) 0.019(8)
C101 0.059(10) 0.091(14) 0.078(14) 0.000(11) 0.018(10) -0.012(10)
C102 0.100(16) 0.088(15) 0.068(14) 0.015(11) 0.006(12) 0.016(12)
C103 0.063(12) 0.043(9) 0.068(12) -0.011(8) 0.026(10) 0.009(9)
C104 0.118(18) 0.019(9) 0.103(17) 0.001(9) 0.058(16) -0.017(10)
C105 0.090(15) 0.035(9) 0.053(12) -0.006(8) 0.002(11) 0.011(9)
C110 0.087(5) 0.064(7) 0.069(6) -0.013(4) 0.001(4) -0.017(5)
C111 0.087(5) 0.064(7) 0.069(6) -0.013(4) 0.001(4) -0.017(5)
C112 0.087(5) 0.064(7) 0.069(6) -0.013(4) 0.001(4) -0.017(5)
C113 0.087(5) 0.064(7) 0.069(6) -0.013(4) 0.001(4) -0.017(5)
C114 0.087(5) 0.064(7) 0.069(6) -0.013(4) 0.001(4) -0.017(5)
C115 0.087(5) 0.064(7) 0.069(6) -0.013(4) 0.001(4) -0.017(5)
C116 0.087(5) 0.064(7) 0.069(6) -0.013(4) 0.001(4) -0.017(5)
C117 0.069(5) 0.097(7) 0.186(12) -0.005(7) 0.016(7) 0.000(4)
C118 0.069(5) 0.097(7) 0.186(12) -0.005(7) 0.016(7) 0.000(4)
C119 0.069(5) 0.097(7) 0.186(12) -0.005(7) 0.016(7) 0.000(4)
C120 0.069(5) 0.097(7) 0.186(12) -0.005(7) 0.016(7) 0.000(4)
C121 0.069(5) 0.097(7) 0.186(12) -0.005(7) 0.016(7) 0.000(4)
N1 0.0167(18) 0.026(2) 0.015(2) -0.0022(17) 0.0029(15) 0.0042(16)
N2 0.0146(18) 0.025(2) 0.024(2) 0.0054(18) 0.0006(16) -0.0010(16)
N3 0.0165(18) 0.030(2) 0.019(2) 0.0050(17) 0.0053(16) -0.0034(17)
N4 0.0137(18) 0.022(2) 0.020(2) -0.0025(17) -0.0021(15) 0.0005(16)
N5 0.0184(19) 0.021(2) 0.025(2) 0.0071(18) 0.0000(16) -0.0001(16)
N6 0.025(2) 0.033(2) 0.011(2) 0.0021(17) 0.0032(16) -0.0008(18)
P1 0.0142(5) 0.0219(6) 0.0133(6) -0.0013(5) 0.0002(4) -0.0001(5)
P2 0.0130(5) 0.0228(7) 0.0215(7) 0.0024(5) 0.0005(5) -0.0007(5)
P3 0.0178(6) 0.0230(7) 0.0170(6) 0.0017(5) 0.0031(5) -0.0037(5)
P4 0.0151(5) 0.0213(7) 0.0165(6) 0.0012(5) -0.0006(5) 0.0017(5)
P5 0.0154(5) 0.0200(6) 0.0182(6) 0.0006(5) 0.0028(5) -0.0014(5)
P6 0.0223(6) 0.0301(7) 0.0167(6) -0.0048(6) 0.0047(5) -0.0039(5)
Fe1 0.0175(3) 0.0257(4) 0.0189(4) -0.0009(3) 0.0004(3) 0.0019(3)
Fe2 0.0208(3) 0.0280(4) 0.0274(4) 0.0029(3) 0.0016(3) -0.0011(3)
Fe3 0.0232(3) 0.0312(4) 0.0171(4) 0.0004(3) 0.0042(3) -0.0026(3)
Co1 0.0127(3) 0.0180(3) 0.0119(3) -0.0002(2) 0.0010(2) -0.0008(2)
Co2 0.0131(3) 0.0172(3) 0.0136(3) 0.0007(2) 0.0012(2) -0.0011(2)
Co3 0.0125(3) 0.0193(3) 0.0131(3) 0.0013(3) 0.0011(2) -0.0002(2)
Co4 0.0161(3) 0.0205(3) 0.0119(3) -0.0002(3) 0.0020(2) -0.0005(2)
Co5 0.0131(3) 0.0198(3) 0.0138(3) 0.0011(3) 0.0020(2) -0.0009(2)
Co6 0.0129(3) 0.0184(3) 0.0138(3) 0.0005(3) -0.0001(2) 0.0004(2)
Se1 0.0130(2) 0.0199(2) 0.0146(2) -0.00034(18) 0.00187(17) -0.00027(18)
Se2 0.0151(2) 0.0210(2) 0.0134(2) 0.00287(19) 0.00188(17) 0.00042(18)
Se3 0.0152(2) 0.0180(2) 0.0177(2) -0.00002(19) 0.00264(17) 0.00052(18)
Se4 0.0151(2) 0.0218(3) 0.0161(2) 0.00164(19) 0.00411(18) -0.00009(18)
Se5 0.0183(2) 0.0218(2) 0.0129(2) 0.00239(19) 0.00154(17) -0.00040(19)
Se6 0.0159(2) 0.0179(2) 0.0159(2) 0.00007(19) 0.00242(17) -0.00008(18)
Se7 0.0132(2) 0.0210(2) 0.0132(2) 0.00014(19) 0.00110(17) -0.00154(18)
Se8 0.0142(2) 0.0192(2) 0.0134(2) -0.00039(19) 0.00035(17) -0.00058(18)

loop_
_atom_type_symbol
_atom_type_description
_atom_type_scat_dispersion_real
_atom_type_scat_dispersion_imag
_atom_type_scat_source
C C 0.0033 0.0016 'International Tables Vol C Tables 4.2.6.8 and 6.1.1.4'
H H 0 0 'International Tables Vol C Tables 4.2.6.8 and 6.1.1.4'
N N 0.0061 0.0033 'International Tables Vol C Tables 4.2.6.8 and 6.1.1.4'
P P 0.1023 0.0942 'International Tables Vol C Tables 4.2.6.8 and 6.1.1.4'
Fe Fe 0.3463 0.8444 'International Tables Vol C Tables 4.2.6.8 and 6.1.1.4'
Co Co 0.3494 0.9721 'International Tables Vol C Tables 4.2.6.8 and 6.1.1.4'
Se Se -0.0929 2.2259 'International Tables Vol C Tables 4.2.6.8 and 6.1.1.4'

loop_
_geom_angle_atom_site_label_1
_geom_angle_atom_site_label_2
_geom_angle_atom_site_label_3
_geom_angle
_geom_angle_site_symmetry_1
_geom_angle_site_symmetry_3
_geom_angle_publ_flag
N1 C1 C3 111.8(4) . . ?
N1 C1 C2 109.3(4) . . ?
C3 C1 C2 109.7(4) . . ?
N1 C1 H1 108.7 . . ?
C3 C1 H1 108.7 . . ?
C2 C1 H1 108.7 . . ?
C1 C2 H2A 109.5 . . ?
C1 C2 H2B 109.5 . . ?
H2A C2 H2B 109.5 . . ?
C1 C2 H2C 109.5 . . ?
H2A C2 H2C 109.5 . . ?
H2B C2 H2C 109.5 . . ?
C1 C3 H3A 109.5 . . ?
C1 C3 H3B 109.5 . . ?
H3A C3 H3B 109.5 . . ?
C1 C3 H3C 109.5 . . ?
H3A C3 H3C 109.5 . . ?
H3B C3 H3C 109.5 . . ?
C9 C4 C5 118.3(4) . . ?
C9 C4 P1 119.4(3) . . ?
C5 C4 P1 121.6(4) . . ?
C6 C5 C4 120.2(5) . . ?
C6 C5 H5 119.9 . . ?
C4 C5 H5 119.9 . . ?
C7 C6 C5 120.3(5) . . ?
C7 C6 H6 119.8 . . ?
C5 C6 H6 119.8 . . ?
C6 C7 C8 120.2(4) . . ?
C6 C7 H7 119.9 . . ?
C8 C7 H7 119.9 . . ?
C9 C8 C7 119.5(5) . . ?
C9 C8 H8 120.3 . . ?
C7 C8 H8 120.3 . . ?
C4 C9 C8 121.5(5) . . ?
C4 C9 H9 119.3 . . ?
C8 C9 H9 119.3 . . ?
C11 C10 C15 118.0(4) . . ?
C11 C10 P1 121.8(4) . . ?
C15 C10 P1 119.1(3) . . ?
C12 C11 C10 121.2(5) . . ?
C12 C11 H11 119.4 . . ?
C10 C11 H11 119.4 . . ?
C13 C12 C11 119.7(5) . . ?
C13 C12 H12 120.2 . . ?
C11 C12 H12 120.2 . . ?
C12 C13 C14 120.3(5) . . ?
C12 C13 H13 119.8 . . ?
C14 C13 H13 119.8 . . ?
C15 C14 C13 119.6(5) . . ?
C15 C14 H14 120.2 . . ?
C13 C14 H14 120.2 . . ?
C14 C15 C10 121.2(4) . . ?
C14 C15 H15 119.4 . . ?
C10 C15 H15 119.4 . . ?
N2 C16 C17 111.8(4) . . ?
N2 C16 C18 109.2(4) . . ?
C17 C16 C18 111.1(4) . . ?
N2 C16 H16 108.2 . . ?
C17 C16 H16 108.2 . . ?
C18 C16 H16 108.2 . . ?
C16 C17 H17A 109.5 . . ?
C16 C17 H17B 109.5 . . ?
H17A C17 H17B 109.5 . . ?
C16 C17 H17C 109.5 . . ?
H17A C17 H17C 109.5 . . ?
H17B C17 H17C 109.5 . . ?
C16 C18 H18A 109.5 . . ?
C16 C18 H18B 109.5 . . ?
H18A C18 H18B 109.5 . . ?
C16 C18 H18C 109.5 . . ?
H18A C18 H18C 109.5 . . ?
H18B C18 H18C 109.5 . . ?
C24 C19 C20 118.3(4) . . ?
C24 C19 P2 119.9(4) . . ?
C20 C19 P2 121.5(3) . . ?
C21 C20 C19 120.7(4) . . ?
C21 C20 H20 119.6 . . ?
C19 C20 H20 119.6 . . ?
C20 C21 C22 120.6(5) . . ?
C20 C21 H21 119.7 . . ?
C22 C21 H21 119.7 . . ?
C23 C22 C21 118.9(5) . . ?
C23 C22 H22 120.6 . . ?
C21 C22 H22 120.6 . . ?
C22 C23 C24 121.0(5) . . ?
C22 C23 H23 119.5 . . ?
C24 C23 H23 119.5 . . ?
C19 C24 C23 120.5(5) . . ?
C19 C24 H24 119.8 . . ?
C23 C24 H24 119.8 . . ?
C26 C25 C30 118.2(4) . . ?
C26 C25 P2 123.3(4) . . ?
C30 C25 P2 117.9(3) . . ?
C25 C26 C27 120.1(5) . . ?
C25 C26 H26 119.9 . . ?
C27 C26 H26 119.9 . . ?
C28 C27 C26 120.7(5) . . ?
C28 C27 H27 119.7 . . ?
C26 C27 H27 119.7 . . ?
C27 C28 C29 120.2(5) . . ?
C27 C28 H28 119.9 . . ?
C29 C28 H28 119.9 . . ?
C28 C29 C30 119.4(6) . . ?
C28 C29 H29 120.3 . . ?
C30 C29 H29 120.3 . . ?
C29 C30 C25 121.3(5) . . ?
C29 C30 H30 119.3 . . ?
C25 C30 H30 119.3 . . ?
N3 C31 C32 109.9(4) . . ?
N3 C31 C33 112.0(4) . . ?
C32 C31 C33 110.4(4) . . ?
N3 C31 H31 108.1 . . ?
C32 C31 H31 108.1 . . ?
C33 C31 H31 108.1 . . ?
C31 C32 H32A 109.5 . . ?
C31 C32 H32B 109.5 . . ?
H32A C32 H32B 109.5 . . ?
C31 C32 H32C 109.5 . . ?
H32A C32 H32C 109.5 . . ?
H32B C32 H32C 109.5 . . ?
C31 C33 H33A 109.5 . . ?
C31 C33 H33B 109.5 . . ?
H33A C33 H33B 109.5 . . ?
C31 C33 H33C 109.5 . . ?
H33A C33 H33C 109.5 . . ?
H33B C33 H33C 109.5 . . ?
C39 C34 C35 118.5(4) . . ?
C39 C34 P3 118.9(4) . . ?
C35 C34 P3 122.4(4) . . ?
C36 C35 C34 120.4(5) . . ?
C36 C35 H35 119.8 . . ?
C34 C35 H35 119.8 . . ?
C35 C36 C37 120.2(5) . . ?
C35 C36 H36 119.9 . . ?
C37 C36 H36 119.9 . . ?
C38 C37 C36 120.4(5) . . ?
C38 C37 H37 119.8 . . ?
C36 C37 H37 119.8 . . ?
C37 C38 C39 120.0(5) . . ?
C37 C38 H38 120 . . ?
C39 C38 H38 120 . . ?
C38 C39 C34 120.4(5) . . ?
C38 C39 H39 119.8 . . ?
C34 C39 H39 119.8 . . ?
C45 C40 C41 118.0(5) . . ?
C45 C40 P3 123.3(4) . . ?
C41 C40 P3 117.3(4) . . ?
C42 C41 C40 121.0(5) . . ?
C42 C41 H41 119.5 . . ?
C40 C41 H41 119.5 . . ?
C43 C42 C41 119.5(5) . . ?
C43 C42 H42 120.3 . . ?
C41 C42 H42 120.3 . . ?
C44 C43 C42 119.9(5) . . ?
C44 C43 H43 120 . . ?
C42 C43 H43 120 . . ?
C43 C44 C45 121.6(5) . . ?
C43 C44 H44 119.2 . . ?
C45 C44 H44 119.2 . . ?
C40 C45 C44 119.9(5) . . ?
C40 C45 H45 120 . . ?
C44 C45 H45 120 . . ?
N4 C46 C48 111.1(4) . . ?
N4 C46 C47 110.2(4) . . ?
C48 C46 C47 110.8(4) . . ?
N4 C46 H46 108.2 . . ?
C48 C46 H46 108.2 . . ?
C47 C46 H46 108.2 . . ?
C46 C47 H47A 109.5 . . ?
C46 C47 H47B 109.5 . . ?
H47A C47 H47B 109.5 . . ?
C46 C47 H47C 109.5 . . ?
H47A C47 H47C 109.5 . . ?
H47B C47 H47C 109.5 . . ?
C46 C48 H48A 109.5 . . ?
C46 C48 H48B 109.5 . . ?
H48A C48 H48B 109.5 . . ?
C46 C48 H48C 109.5 . . ?
H48A C48 H48C 109.5 . . ?
H48B C48 H48C 109.5 . . ?
C50 C49 C54 118.9(5) . . ?
C50 C49 P4 116.8(4) . . ?
C54 C49 P4 124.2(4) . . ?
C51 C50 C49 120.9(5) . . ?
C51 C50 H50 119.5 . . ?
C49 C50 H50 119.5 . . ?
C50 C51 C52 119.5(6) . . ?
C50 C51 H51 120.2 . . ?
C52 C51 H51 120.2 . . ?
C53 C52 C51 120.1(5) . . ?
C53 C52 H52 120 . . ?
C51 C52 H52 120 . . ?
C52 C53 C54 121.0(6) . . ?
C52 C53 H53 119.5 . . ?
C54 C53 H53 119.5 . . ?
C53 C54 C49 119.5(5) . . ?
C53 C54 H54 120.2 . . ?
C49 C54 H54 120.2 . . ?
C56 C55 C60 118.2(4) . . ?
C56 C55 P4 119.6(4) . . ?
C60 C55 P4 121.5(3) . . ?
C55 C56 C57 121.5(5) . . ?
C55 C56 H56 119.2 . . ?
C57 C56 H56 119.2 . . ?
C58 C57 C56 120.0(5) . . ?
C58 C57 H57 120 . . ?
C56 C57 H57 120 . . ?
C57 C58 C59 119.2(5) . . ?
C57 C58 H58 120.4 . . ?
C59 C58 H58 120.4 . . ?
C60 C59 C58 121.0(5) . . ?
C60 C59 H59 119.5 . . ?
C58 C59 H59 119.5 . . ?
C59 C60 C55 119.9(4) . . ?
C59 C60 H60 120 . . ?
C55 C60 H60 120 . . ?
N5 C61 C63 111.7(4) . . ?
N5 C61 C62 107.8(4) . . ?
C63 C61 C62 110.1(4) . . ?
N5 C61 H61 109.1 . . ?
C63 C61 H61 109.1 . . ?
C62 C61 H61 109.1 . . ?
C61 C62 H62A 109.5 . . ?
C61 C62 H62B 109.5 . . ?
H62A C62 H62B 109.5 . . ?
C61 C62 H62C 109.5 . . ?
H62A C62 H62C 109.5 . . ?
H62B C62 H62C 109.5 . . ?
C61 C63 H63A 109.5 . . ?
C61 C63 H63B 109.5 . . ?
H63A C63 H63B 109.5 . . ?
C61 C63 H63C 109.5 . . ?
H63A C63 H63C 109.5 . . ?
H63B C63 H63C 109.5 . . ?
C69 C64 C65 119.0(4) . . ?
C69 C64 P5 120.0(4) . . ?
C65 C64 P5 121.0(4) . . ?
C64 C65 C66 119.6(5) . . ?
C64 C65 H65 120.2 . . ?
C66 C65 H65 120.2 . . ?
C67 C66 C65 120.3(5) . . ?
C67 C66 H66 119.8 . . ?
C65 C66 H66 119.8 . . ?
C68 C67 C66 119.8(5) . . ?
C68 C67 H67 120.1 . . ?
C66 C67 H67 120.1 . . ?
C67 C68 C69 119.9(5) . . ?
C67 C68 H68 120.1 . . ?
C69 C68 H68 120.1 . . ?
C64 C69 C68 121.3(5) . . ?
C64 C69 H69 119.3 . . ?
C68 C69 H69 119.3 . . ?
C75 C70 C71 118.1(4) . . ?
C75 C70 P5 117.8(3) . . ?
C71 C70 P5 124.1(3) . . ?
C72 C71 C70 120.6(4) . . ?
C72 C71 H71 119.7 . . ?
C70 C71 H71 119.7 . . ?
C73 C72 C71 120.6(4) . . ?
C73 C72 H72 119.7 . . ?
C71 C72 H72 119.7 . . ?
C72 C73 C74 119.3(5) . . ?
C72 C73 H73 120.4 . . ?
C74 C73 H73 120.4 . . ?
C75 C74 C73 120.5(5) . . ?
C75 C74 H74 119.8 . . ?
C73 C74 H74 119.8 . . ?
C74 C75 C70 120.9(4) . . ?
C74 C75 H75 119.6 . . ?
C70 C75 H75 119.6 . . ?
N6 C76 C77 112.0(5) . . ?
N6 C76 C78 109.0(4) . . ?
C77 C76 C78 110.0(5) . . ?
N6 C76 H76 108.6 . . ?
C77 C76 H76 108.6 . . ?
C78 C76 H76 108.6 . . ?
C76 C77 H77A 109.5 . . ?
C76 C77 H77B 109.5 . . ?
H77A C77 H77B 109.5 . . ?
C76 C77 H77C 109.5 . . ?
H77A C77 H77C 109.5 . . ?
H77B C77 H77C 109.5 . . ?
C76 C78 H78A 109.5 . . ?
C76 C78 H78B 109.5 . . ?
H78A C78 H78B 109.5 . . ?
C76 C78 H78C 109.5 . . ?
H78A C78 H78C 109.5 . . ?
H78B C78 H78C 109.5 . . ?
C80 C79 C84 117.3(5) . . ?
C80 C79 P6 121.3(4) . . ?
C84 C79 P6 121.0(4) . . ?
C79 C80 C81 121.4(5) . . ?
C79 C80 H80 119.3 . . ?
C81 C80 H80 119.3 . . ?
C82 C81 C80 120.0(6) . . ?
C82 C81 H81 120 . . ?
C80 C81 H81 120 . . ?
C81 C82 C83 119.9(6) . . ?
C81 C82 H82 120 . . ?
C83 C82 H82 120 . . ?
C84 C83 C82 120.2(6) . . ?
C84 C83 H83 119.9 . . ?
C82 C83 H83 119.9 . . ?
C83 C84 C79 121.2(6) . . ?
C83 C84 H84 119.4 . . ?
C79 C84 H84 119.4 . . ?
C86 C85 C90 119.1(5) . . ?
C86 C85 P6 120.5(4) . . ?
C90 C85 P6 119.9(4) . . ?
C85 C86 C87 120.3(5) . . ?
C85 C86 H86 119.8 . . ?
C87 C86 H86 119.8 . . ?
C88 C87 C86 119.8(6) . . ?
C88 C87 H87 120.1 . . ?
C86 C87 H87 120.1 . . ?
C87 C88 C89 120.3(5) . . ?
C87 C88 H88 119.8 . . ?
C89 C88 H88 119.8 . . ?
C88 C89 C90 120.1(5) . . ?
C88 C89 H89 119.9 . . ?
C90 C89 H89 119.9 . . ?
C89 C90 C85 120.3(5) . . ?
C89 C90 H90 119.8 . . ?
C85 C90 H90 119.8 . . ?
C92 C91 H91A 109.5 . . ?
C92 C91 H91B 109.5 . . ?
H91A C91 H91B 109.5 . . ?
C92 C91 H91C 109.5 . . ?
H91A C91 H91C 109.5 . . ?
H91B C91 H91C 109.5 . . ?
C93 C92 C97 118.8(5) . . ?
C93 C92 C91 124.9(9) . . ?
C97 C92 C91 115.9(9) . . ?
C92 C93 C94 120.3(6) . . ?
C92 C93 H93 119.8 . . ?
C94 C93 H93 119.8 . . ?
C95 C94 C93 119.9(6) . . ?
C95 C94 H94 120 . . ?
C93 C94 H94 120 . . ?
C94 C95 C96 118.8(6) . . ?
C94 C95 H95 120.6 . . ?
C96 C95 H95 120.6 . . ?
C97 C96 C95 120.9(6) . . ?
C97 C96 H96 119.5 . . ?
C95 C96 H96 119.5 . . ?
C96 C97 C92 119.1(6) . . ?
C96 C97 H97 120.5 . . ?
C92 C97 H97 120.5 . . ?
C123 C122 H12K 109.5 . . ?
C123 C122 H12L 109.5 . . ?
H12K C122 H12L 109.5 . . ?
C123 C122 H12M 109.5 . . ?
H12K C122 H12M 109.5 . . ?
H12L C122 H12M 109.5 . . ?
C122 C123 C124 117.9(13) . . ?
C122 C123 H12O 107.8 . . ?
C124 C123 H12O 107.8 . . ?
C122 C123 H12P 107.8 . . ?
C124 C123 H12P 107.8 . . ?
H12O C123 H12P 107.2 . . ?
C123 C124 C125 107.2(10) . . ?
C123 C124 H12F 110.3 . . ?
C125 C124 H12F 110.3 . . ?
C123 C124 H12G 110.3 . . ?
C125 C124 H12G 110.3 . . ?
H12F C124 H12G 108.5 . . ?
C126 C125 C124 108.6(12) . . ?
C126 C125 H12H 110 . . ?
C124 C125 H12H 110 . . ?
C126 C125 H12I 110 . . ?
C124 C125 H12I 110 . . ?
H12H C125 H12I 108.3 . . ?
C125 C126 H12X 109.5 . . ?
C125 C126 H12Y 109.5 . . ?
H12X C126 H12Y 109.5 . . ?
C125 C126 H12Z 109.5 . . ?
H12X C126 H12Z 109.5 . . ?
H12Y C126 H12Z 109.5 . . ?
C100 C99 H99A 109.5 . . ?
C100 C99 H99B 109.5 . . ?
H99A C99 H99B 109.5 . . ?
C100 C99 H99C 109.5 . . ?
H99A C99 H99C 109.5 . . ?
H99B C99 H99C 109.5 . . ?
C101 C100 C105 120 . . ?
C101 C100 C99 123.1(7) . . ?
C105 C100 C99 116.9(7) . . ?
C102 C101 C100 120 . . ?
C102 C101 H101 120 . . ?
C100 C101 H101 120 . . ?
C101 C102 C103 120 . . ?
C101 C102 H102 120 . . ?
C103 C102 H102 120 . . ?
C102 C103 C104 120 . . ?
C102 C103 H103 120 . . ?
C104 C103 H103 120 . . ?
C105 C104 C103 120 . . ?
C105 C104 H104 120 . . ?
C103 C104 H104 120 . . ?
C104 C105 C100 120 . . ?
C104 C105 H105 120 . . ?
C100 C105 H105 120 . . ?
C111 C110 H11K 109.5 . . ?
C111 C110 H11L 109.5 . . ?
H11K C110 H11L 109.5 . . ?
C111 C110 H11M 109.5 . . ?
H11K C110 H11M 109.5 . . ?
H11L C110 H11M 109.5 . . ?
C112 C111 C116 118.0(5) . . ?
C112 C111 C110 125.9(8) . . ?
C116 C111 C110 115.1(8) . . ?
C111 C112 C113 121.3(6) . . ?
C111 C112 H112 119.3 . . ?
C113 C112 H112 119.3 . . ?
C114 C113 C112 119.7(6) . . ?
C114 C113 H113 120.1 . . ?
C112 C113 H113 120.1 . . ?
C113 C114 C115 118.6(6) . . ?
C113 C114 H114 120.7 . . ?
C115 C114 H114 120.7 . . ?
C116 C115 C114 120.9(6) . . ?
C116 C115 H115 119.5 . . ?
C114 C115 H115 119.5 . . ?
C115 C116 C111 120.1(6) . . ?
C115 C116 H116 120 . . ?
C111 C116 H116 120 . . ?
C118 C117 H11A 109.5 . . ?
C118 C117 H11B 109.5 . . ?
H11A C117 H11B 109.5 . . ?
C118 C117 H11C 109.5 . . ?
H11A C117 H11C 109.5 . . ?
H11B C117 H11C 109.5 . . ?
C117 C118 C119 117.8(12) . . ?
C117 C118 H11D 107.9 . . ?
C119 C118 H11D 107.9 . . ?
C117 C118 H11E 107.9 . . ?
C119 C118 H11E 107.9 . . ?
H11D C118 H11E 107.2 . . ?
C118 C119 C120 107.4(10) . . ?
C118 C119 H11F 110.2 . . ?
C120 C119 H11F 110.2 . . ?
C118 C119 H11G 110.2 . . ?
C120 C119 H11G 110.2 . . ?
H11F C119 H11G 108.5 . . ?
C119 C120 C121 109.9(12) . . ?
C119 C120 H12A 109.7 . . ?
C121 C120 H12A 109.7 . . ?
C119 C120 H12B 109.7 . . ?
C121 C120 H12B 109.7 . . ?
H12A C120 H12B 108.2 . . ?
C120 C121 H12C 109.5 . . ?
C120 C121 H12D 109.5 . . ?
H12C C121 H12D 109.5 . . ?
C120 C121 H12E 109.5 . . ?
H12C C121 H12E 109.5 . . ?
H12D C121 H12E 109.5 . . ?
C1 N1 P1 121.3(3) . . ?
C1 N1 Fe1 132.4(3) . . ?
P1 N1 Fe1 106.03(18) . . ?
C16 N2 P2 121.1(3) . . ?
C16 N2 Fe2 131.8(3) . . ?
P2 N2 Fe2 105.98(19) . . ?
C31 N3 P3 121.3(3) . . ?
C31 N3 Fe3 135.0(3) . . ?
P3 N3 Fe3 103.54(17) . . ?
C46 N4 P4 123.3(3) . . ?
C46 N4 Fe1 130.7(3) . . ?
P4 N4 Fe1 105.50(18) . . ?
C61 N5 P5 122.9(3) . . ?
C61 N5 Fe2 130.5(3) . . ?
P5 N5 Fe2 106.67(19) . . ?
C76 N6 P6 123.9(3) . . ?
C76 N6 Fe3 126.8(3) . . ?
P6 N6 Fe3 109.23(19) . . ?
N1 P1 C4 109.0(2) . . ?
N1 P1 C10 104.95(18) . . ?
C4 P1 C10 104.2(2) . . ?
N1 P1 Co1 108.34(13) . . ?
C4 P1 Co1 109.47(13) . . ?
C10 P1 Co1 120.38(16) . . ?
N2 P2 C19 108.4(2) . . ?
N2 P2 C25 105.1(2) . . ?
C19 P2 C25 103.6(2) . . ?
N2 P2 Co3 109.28(13) . . ?
C19 P2 Co3 111.70(15) . . ?
C25 P2 Co3 118.21(16) . . ?
N3 P3 C34 108.1(2) . . ?
N3 P3 C40 105.3(2) . . ?
C34 P3 C40 104.1(2) . . ?
N3 P3 Co5 108.07(14) . . ?
C34 P3 Co5 111.96(15) . . ?
C40 P3 Co5 118.73(15) . . ?
N3 P3 Fe3 41.86(13) . . ?
C34 P3 Fe3 126.03(17) . . ?
C40 P3 Fe3 124.45(15) . . ?
Co5 P3 Fe3 66.26(4) . . ?
N4 P4 C55 108.66(19) . . ?
N4 P4 C49 108.5(2) . . ?
C55 P4 C49 104.4(2) . . ?
N4 P4 Co6 107.23(13) . . ?
C55 P4 Co6 111.02(15) . . ?
C49 P4 Co6 116.77(15) . . ?
N5 P5 C64 107.8(2) . . ?
N5 P5 C70 108.4(2) . . ?
C64 P5 C70 103.3(2) . . ?
N5 P5 Co2 107.35(14) . . ?
C64 P5 Co2 113.33(15) . . ?
C70 P5 Co2 116.37(15) . . ?
N6 P6 C79 106.7(2) . . ?
N6 P6 C85 109.4(2) . . ?
C79 P6 C85 101.4(2) . . ?
N6 P6 Co4 106.78(14) . . ?
C79 P6 Co4 121.62(18) . . ?
C85 P6 Co4 110.56(15) . . ?
N4 Fe1 N1 146.45(15) . . ?
N4 Fe1 Se6 106.19(11) . . ?
N1 Fe1 Se6 96.75(10) . . ?
N4 Fe1 Se1 99.40(11) . . ?
N1 Fe1 Se1 104.60(11) . . ?
Se6 Fe1 Se1 90.56(2) . . ?
N4 Fe1 Co6 78.18(11) . . ?
N1 Fe1 Co6 135.30(10) . . ?
Se6 Fe1 Co6 53.131(19) . . ?
Se1 Fe1 Co6 51.94(2) . . ?
N4 Fe1 Co1 136.17(11) . . ?
N1 Fe1 Co1 77.35(10) . . ?
Se6 Fe1 Co1 51.768(19) . . ?
Se1 Fe1 Co1 51.429(19) . . ?
Co6 Fe1 Co1 58.20(2) . . ?
N5 Fe2 N2 147.96(16) . . ?
N5 Fe2 Se2 105.12(11) . . ?
N2 Fe2 Se2 96.35(11) . . ?
N5 Fe2 Se3 98.93(11) . . ?
N2 Fe2 Se3 104.78(11) . . ?
Se2 Fe2 Se3 89.67(3) . . ?
N5 Fe2 Co2 77.33(11) . . ?
N2 Fe2 Co2 134.56(11) . . ?
Se2 Fe2 Co2 52.23(2) . . ?
Se3 Fe2 Co2 51.816(19) . . ?
N5 Fe2 Co3 135.03(11) . . ?
N2 Fe2 Co3 77.01(11) . . ?
Se2 Fe2 Co3 51.32(2) . . ?
Se3 Fe2 Co3 51.23(2) . . ?
Co2 Fe2 Co3 57.89(2) . . ?
N3 Fe3 N6 145.85(15) . . ?
N3 Fe3 Se5 111.10(11) . . ?
N6 Fe3 Se5 91.13(11) . . ?
N3 Fe3 Se4 99.20(11) . . ?
N6 Fe3 Se4 106.61(12) . . ?
Se5 Fe3 Se4 90.06(2) . . ?
N3 Fe3 Co5 80.19(10) . . ?
N6 Fe3 Co5 133.47(11) . . ?
Se5 Fe3 Co5 53.193(19) . . ?
Se4 Fe3 Co5 52.88(2) . . ?
N3 Fe3 P3 34.60(10) . . ?
N6 Fe3 P3 173.94(12) . . ?
Se5 Fe3 P3 84.39(3) . . ?
Se4 Fe3 P3 77.54(3) . . ?
Co5 Fe3 P3 45.62(3) . . ?
N3 Fe3 Co4 138.48(11) . . ?
N6 Fe3 Co4 75.66(11) . . ?
Se5 Fe3 Co4 51.041(19) . . ?
Se4 Fe3 Co4 51.159(19) . . ?
Co5 Fe3 Co4 59.01(2) . . ?
P3 Fe3 Co4 104.40(3) . . ?
P1 Co1 Se7 104.92(4) . . ?
P1 Co1 Se2 104.25(4) . . ?
Se7 Co1 Se2 85.25(2) . . ?
P1 Co1 Se1 98.94(4) . . ?
Se7 Co1 Se1 155.88(3) . . ?
Se2 Co1 Se1 85.50(2) . . ?
P1 Co1 Se6 94.46(4) . . ?
Se7 Co1 Se6 84.07(2) . . ?
Se2 Co1 Se6 160.32(3) . . ?
Se1 Co1 Se6 97.73(3) . . ?
P1 Co1 Co6 127.95(4) . . ?
Se7 Co1 Co6 111.10(3) . . ?
Se2 Co1 Co6 114.81(3) . . ?
Se1 Co1 Co6 53.947(19) . . ?
Se6 Co1 Co6 54.85(2) . . ?
P1 Co1 Fe1 68.05(4) . . ?
Se7 Co1 Fe1 137.00(3) . . ?
Se2 Co1 Fe1 137.68(3) . . ?
Se1 Co1 Fe1 56.68(2) . . ?
Se6 Co1 Fe1 55.66(2) . . ?
Co6 Co1 Fe1 59.94(2) . . ?
P1 Co1 Co2 138.54(4) . . ?
Se7 Co1 Co2 105.76(2) . . ?
Se2 Co1 Co2 51.975(19) . . ?
Se1 Co1 Co2 51.788(18) . . ?
Se6 Co1 Co2 115.81(3) . . ?
Co6 Co1 Co2 62.90(2) . . ?
Fe1 Co1 Co2 105.20(2) . . ?
P1 Co1 Co3 140.31(4) . . ?
Se7 Co1 Co3 49.976(19) . . ?
Se2 Co1 Co3 51.140(18) . . ?
Se1 Co1 Co3 107.88(3) . . ?
Se6 Co1 Co3 109.87(2) . . ?
Co6 Co1 Co3 91.69(2) . . ?
Fe1 Co1 Co3 151.63(3) . . ?
Co2 Co1 Co3 56.166(18) . . ?
P5 Co2 Se8 104.47(4) . . ?
P5 Co2 Se3 96.32(4) . . ?
Se8 Co2 Se3 85.18(2) . . ?
P5 Co2 Se1 103.09(4) . . ?
Se8 Co2 Se1 85.57(2) . . ?
Se3 Co2 Se1 160.06(3) . . ?
P5 Co2 Se2 100.39(4) . . ?
Se8 Co2 Se2 154.76(3) . . ?
Se3 Co2 Se2 96.46(2) . . ?
Se1 Co2 Se2 84.62(2) . . ?
P5 Co2 Co3 130.33(4) . . ?
Se8 Co2 Co3 110.30(3) . . ?
Se3 Co2 Co3 53.932(19) . . ?
Se1 Co2 Co3 113.74(3) . . ?
Se2 Co2 Co3 53.841(19) . . ?
P5 Co2 Fe2 68.61(4) . . ?
Se8 Co2 Fe2 138.71(3) . . ?
Se3 Co2 Fe2 56.69(2) . . ?
Se1 Co2 Fe2 135.61(3) . . ?
Se2 Co2 Fe2 56.29(2) . . ?
Co3 Co2 Fe2 61.81(2) . . ?
P5 Co2 Co1 138.17(4) . . ?
Se8 Co2 Co1 105.30(3) . . ?
Se3 Co2 Co1 114.81(2) . . ?
Se1 Co2 Co1 51.349(18) . . ?
Se2 Co2 Co1 51.211(19) . . ?
Co3 Co2 Co1 62.467(19) . . ?
Fe2 Co2 Co1 104.95(3) . . ?
P5 Co2 Co6 138.55(4) . . ?
Se8 Co2 Co6 50.147(19) . . ?
Se3 Co2 Co6 110.75(2) . . ?
Se1 Co2 Co6 50.559(19) . . ?
Se2 Co2 Co6 106.78(3) . . ?
Co3 Co2 Co6 91.11(2) . . ?
Fe2 Co2 Co6 152.79(3) . . ?
Co1 Co2 Co6 55.635(19) . . ?
P2 Co3 Se7 103.81(4) . . ?
P2 Co3 Se3 100.07(4) . . ?
Se7 Co3 Se3 155.87(3) . . ?
P2 Co3 Se2 93.04(4) . . ?
Se7 Co3 Se2 85.30(2) . . ?
Se3 Co3 Se2 96.89(2) . . ?
P2 Co3 Se4 105.01(4) . . ?
Se7 Co3 Se4 85.96(2) . . ?
Se3 Co3 Se4 84.61(2) . . ?
Se2 Co3 Se4 161.38(3) . . ?
P2 Co3 Co2 127.81(4) . . ?
Se7 Co3 Co2 111.31(3) . . ?
Se3 Co3 Co2 53.983(19) . . ?
Se2 Co3 Co2 54.322(19) . . ?
Se4 Co3 Co2 114.60(3) . . ?
P2 Co3 Fe2 67.70(4) . . ?
Se7 Co3 Fe2 138.19(3) . . ?
Se3 Co3 Fe2 56.04(2) . . ?
Se2 Co3 Fe2 55.75(2) . . ?
Se4 Co3 Fe2 135.74(3) . . ?
Co2 Co3 Fe2 60.30(2) . . ?
P2 Co3 Co4 139.58(4) . . ?
Se7 Co3 Co4 106.06(3) . . ?
Se3 Co3 Co4 51.424(19) . . ?
Se2 Co3 Co4 115.84(2) . . ?
Se4 Co3 Co4 51.528(19) . . ?
Co2 Co3 Co4 63.121(19) . . ?
Fe2 Co3 Co4 104.60(2) . . ?
P2 Co3 Co1 131.45(4) . . ?
Se7 Co3 Co1 50.365(18) . . ?
Se3 Co3 Co1 113.79(2) . . ?
Se2 Co3 Co1 50.823(18) . . ?
Se4 Co3 Co1 111.63(3) . . ?
Co2 Co3 Co1 61.367(19) . . ?
Fe2 Co3 Co1 103.14(2) . . ?
Co4 Co3 Co1 88.84(2) . . ?
P6 Co4 Se8 102.94(4) . . ?
P6 Co4 Se5 89.70(4) . . ?
Se8 Co4 Se5 84.65(2) . . ?
P6 Co4 Se3 110.79(4) . . ?
Se8 Co4 Se3 84.87(2) . . ?
Se5 Co4 Se3 158.64(3) . . ?
P6 Co4 Se4 102.50(4) . . ?
Se8 Co4 Se4 154.50(3) . . ?
Se5 Co4 Se4 97.19(3) . . ?
Se3 Co4 Se4 84.57(2) . . ?
P6 Co4 Co5 125.48(4) . . ?
Se8 Co4 Co5 110.85(3) . . ?
Se5 Co4 Co5 53.88(2) . . ?
Se3 Co4 Co5 113.63(3) . . ?
Se4 Co4 Co5 53.622(19) . . ?
P6 Co4 Fe3 68.20(4) . . ?
Se8 Co4 Fe3 138.10(3) . . ?
Se5 Co4 Fe3 55.44(2) . . ?
Se3 Co4 Fe3 137.00(3) . . ?
Se4 Co4 Fe3 55.75(2) . . ?
Co5 Co4 Fe3 57.94(2) . . ?
P6 Co4 Co3 145.03(4) . . ?
Se8 Co4 Co3 104.45(2) . . ?
Se5 Co4 Co3 114.06(3) . . ?
Se3 Co4 Co3 51.335(19) . . ?
Se4 Co4 Co3 51.558(18) . . ?
Co5 Co4 Co3 62.35(2) . . ?
Fe3 Co4 Co3 103.44(2) . . ?
P3 Co5 Se7 102.64(4) . . ?
P3 Co5 Se6 104.48(4) . . ?
Se7 Co5 Se6 84.16(2) . . ?
P3 Co5 Se4 95.05(4) . . ?
Se7 Co5 Se4 85.85(2) . . ?
Se6 Co5 Se4 159.59(3) . . ?
P3 Co5 Se5 103.91(4) . . ?
Se7 Co5 Se5 152.90(3) . . ?
Se6 Co5 Se5 84.07(2) . . ?
Se4 Co5 Se5 97.11(3) . . ?
P3 Co5 Fe3 68.12(4) . . ?
Se7 Co5 Fe3 140.32(3) . . ?
Se6 Co5 Fe3 135.28(3) . . ?
Se4 Co5 Fe3 58.07(2) . . ?
Se5 Co5 Fe3 57.61(2) . . ?
P3 Co5 Co4 130.79(4) . . ?
Se7 Co5 Co4 110.56(3) . . ?
Se6 Co5 Co4 113.92(3) . . ?
Se4 Co5 Co4 53.85(2) . . ?
Se5 Co5 Co4 53.56(2) . . ?
Fe3 Co5 Co4 63.05(2) . . ?
P4 Co6 Se8 101.86(4) . . ?
P4 Co6 Se5 105.38(4) . . ?
Se8 Co6 Se5 85.04(2) . . ?
P4 Co6 Se1 92.88(4) . . ?
Se8 Co6 Se1 85.69(2) . . ?
Se5 Co6 Se1 160.88(3) . . ?
P4 Co6 Se6 103.86(4) . . ?
Se8 Co6 Se6 153.93(3) . . ?
Se5 Co6 Se6 84.10(2) . . ?
Se1 Co6 Se6 97.21(3) . . ?
P4 Co6 Co1 129.87(4) . . ?
Se8 Co6 Co1 110.58(3) . . ?
Se5 Co6 Co1 114.35(3) . . ?
Se1 Co6 Co1 54.199(19) . . ?
Se6 Co6 Co1 53.96(2) . . ?
P4 Co6 Fe1 68.66(4) . . ?
Se8 Co6 Fe1 140.28(3) . . ?
Se5 Co6 Fe1 134.52(3) . . ?
Se1 Co6 Fe1 57.58(2) . . ?
Se6 Co6 Fe1 56.27(2) . . ?
Co1 Co6 Fe1 61.86(2) . . ?
P4 Co6 Co2 129.59(4) . . ?
Se8 Co6 Co2 49.638(19) . . ?
Se5 Co6 Co2 110.78(3) . . ?
Se1 Co6 Co2 51.212(18) . . ?
Se6 Co6 Co2 113.56(3) . . ?
Co1 Co6 Co2 61.46(2) . . ?
Fe1 Co6 Co2 105.53(3) . . ?
Co6 Se1 Co1 71.85(2) . . ?
Co6 Se1 Co2 78.23(2) . . ?
Co1 Se1 Co2 76.86(2) . . ?
Co6 Se1 Fe1 70.48(2) . . ?
Co1 Se1 Fe1 71.89(2) . . ?
Co2 Se1 Fe1 141.09(3) . . ?
Co1 Se2 Co3 78.04(2) . . ?
Co1 Se2 Co2 76.81(2) . . ?
Co3 Se2 Co2 71.84(2) . . ?
Co1 Se2 Fe2 142.17(3) . . ?
Co3 Se2 Fe2 72.93(2) . . ?
Co2 Se2 Fe2 71.48(2) . . ?
Co3 Se3 Co2 72.09(2) . . ?
Co3 Se3 Co4 77.24(2) . . ?
Co2 Se3 Co4 78.85(2) . . ?
Co3 Se3 Fe2 72.74(2) . . ?
Co2 Se3 Fe2 71.50(2) . . ?
Co4 Se3 Fe2 142.84(3) . . ?
Co5 Se4 Co4 72.53(2) . . ?
Co5 Se4 Co3 77.97(2) . . ?
Co4 Se4 Co3 76.91(2) . . ?
Co5 Se4 Fe3 69.05(2) . . ?
Co4 Se4 Fe3 73.09(2) . . ?
Co3 Se4 Fe3 140.56(3) . . ?
Co6 Se5 Co4 79.41(2) . . ?
Co6 Se5 Co5 78.47(2) . . ?
Co4 Se5 Co5 72.56(2) . . ?
Co6 Se5 Fe3 142.62(3) . . ?
Co4 Se5 Fe3 73.52(2) . . ?
Co5 Se5 Fe3 69.20(2) . . ?
Co5 Se6 Co1 79.51(2) . . ?
Co5 Se6 Co6 77.95(2) . . ?
Co1 Se6 Co6 71.19(2) . . ?
Co5 Se6 Fe1 143.12(3) . . ?
Co1 Se6 Fe1 72.58(2) . . ?
Co6 Se6 Fe1 70.60(2) . . ?
Co3 Se7 Co5 80.04(2) . . ?
Co3 Se7 Co1 79.66(2) . . ?
Co5 Se7 Co1 80.86(2) . . ?
Co2 Se8 Co4 81.15(2) . . ?
Co2 Se8 Co6 80.21(2) . . ?
Co4 Se8 Co6 80.83(2) . . ?

loop_
_geom_bond_atom_site_label_1
_geom_bond_atom_site_label_2
_geom_bond_distance
_geom_bond_site_symmetry_2
_geom_bond_publ_flag
C1 N1 1.478(5) . ?
C1 C3 1.508(7) . ?
C1 C2 1.534(7) . ?
C1 H1 1 . ?
C2 H2A 0.98 . ?
C2 H2B 0.98 . ?
C2 H2C 0.98 . ?
C3 H3A 0.98 . ?
C3 H3B 0.98 . ?
C3 H3C 0.98 . ?
C4 C9 1.386(6) . ?
C4 C5 1.405(6) . ?
C4 P1 1.823(4) . ?
C5 C6 1.399(6) . ?
C5 H5 0.95 . ?
C6 C7 1.373(7) . ?
C6 H6 0.95 . ?
C7 C8 1.393(7) . ?
C7 H7 0.95 . ?
C8 C9 1.391(6) . ?
C8 H8 0.95 . ?
C9 H9 0.95 . ?
C10 C11 1.390(6) . ?
C10 C15 1.400(6) . ?
C10 P1 1.835(5) . ?
C11 C12 1.381(6) . ?
C11 H11 0.95 . ?
C12 C13 1.381(7) . ?
C12 H12 0.95 . ?
C13 C14 1.389(7) . ?
C13 H13 0.95 . ?
C14 C15 1.375(6) . ?
C14 H14 0.95 . ?
C15 H15 0.95 . ?
C16 N2 1.484(6) . ?
C16 C17 1.511(7) . ?
C16 C18 1.530(7) . ?
C16 H16 1 . ?
C17 H17A 0.98 . ?
C17 H17B 0.98 . ?
C17 H17C 0.98 . ?
C18 H18A 0.98 . ?
C18 H18B 0.98 . ?
C18 H18C 0.98 . ?
C19 C24 1.383(6) . ?
C19 C20 1.400(6) . ?
C19 P2 1.825(5) . ?
C20 C21 1.380(6) . ?
C20 H20 0.95 . ?
C21 C22 1.386(7) . ?
C21 H21 0.95 . ?
C22 C23 1.377(7) . ?
C22 H22 0.95 . ?
C23 C24 1.390(7) . ?
C23 H23 0.95 . ?
C24 H24 0.95 . ?
C25 C26 1.381(6) . ?
C25 C30 1.399(7) . ?
C25 P2 1.841(4) . ?
C26 C27 1.397(7) . ?
C26 H26 0.95 . ?
C27 C28 1.363(8) . ?
C27 H27 0.95 . ?
C28 C29 1.380(8) . ?
C28 H28 0.95 . ?
C29 C30 1.381(7) . ?
C29 H29 0.95 . ?
C30 H30 0.95 . ?
C31 N3 1.484(5) . ?
C31 C32 1.518(7) . ?
C31 C33 1.524(6) . ?
C31 H31 1 . ?
C32 H32A 0.98 . ?
C32 H32B 0.98 . ?
C32 H32C 0.98 . ?
C33 H33A 0.98 . ?
C33 H33B 0.98 . ?
C33 H33C 0.98 . ?
C34 C39 1.392(6) . ?
C34 C35 1.399(7) . ?
C34 P3 1.829(5) . ?
C35 C36 1.376(7) . ?
C35 H35 0.95 . ?
C36 C37 1.381(8) . ?
C36 H36 0.95 . ?
C37 C38 1.365(8) . ?
C37 H37 0.95 . ?
C38 C39 1.389(7) . ?
C38 H38 0.95 . ?
C39 H39 0.95 . ?
C40 C45 1.383(6) . ?
C40 C41 1.401(6) . ?
C40 P3 1.841(5) . ?
C41 C42 1.392(6) . ?
C41 H41 0.95 . ?
C42 C43 1.376(7) . ?
C42 H42 0.95 . ?
C43 C44 1.353(8) . ?
C43 H43 0.95 . ?
C44 C45 1.392(7) . ?
C44 H44 0.95 . ?
C45 H45 0.95 . ?
C46 N4 1.482(5) . ?
C46 C48 1.513(6) . ?
C46 C47 1.513(7) . ?
C46 H46 1 . ?
C47 H47A 0.98 . ?
C47 H47B 0.98 . ?
C47 H47C 0.98 . ?
C48 H48A 0.98 . ?
C48 H48B 0.98 . ?
C48 H48C 0.98 . ?
C49 C50 1.391(7) . ?
C49 C54 1.406(7) . ?
C49 P4 1.832(5) . ?
C50 C51 1.389(7) . ?
C50 H50 0.95 . ?
C51 C52 1.391(8) . ?
C51 H51 0.95 . ?
C52 C53 1.370(8) . ?
C52 H52 0.95 . ?
C53 C54 1.389(7) . ?
C53 H53 0.95 . ?
C54 H54 0.95 . ?
C55 C56 1.379(6) . ?
C55 C60 1.408(6) . ?
C55 P4 1.829(5) . ?
C56 C57 1.388(6) . ?
C56 H56 0.95 . ?
C57 C58 1.377(7) . ?
C57 H57 0.95 . ?
C58 C59 1.385(7) . ?
C58 H58 0.95 . ?
C59 C60 1.383(6) . ?
C59 H59 0.95 . ?
C60 H60 0.95 . ?
C61 N5 1.473(6) . ?
C61 C63 1.506(7) . ?
C61 C62 1.542(6) . ?
C61 H61 1 . ?
C62 H62A 0.98 . ?
C62 H62B 0.98 . ?
C62 H62C 0.98 . ?
C63 H63A 0.98 . ?
C63 H63B 0.98 . ?
C63 H63C 0.98 . ?
C64 C69 1.379(6) . ?
C64 C65 1.395(6) . ?
C64 P5 1.829(4) . ?
C65 C66 1.398(6) . ?
C65 H65 0.95 . ?
C66 C67 1.388(8) . ?
C66 H66 0.95 . ?
C67 C68 1.374(8) . ?
C67 H67 0.95 . ?
C68 C69 1.386(7) . ?
C68 H68 0.95 . ?
C69 H69 0.95 . ?
C70 C75 1.394(6) . ?
C70 C71 1.397(6) . ?
C70 P5 1.842(5) . ?
C71 C72 1.392(7) . ?
C71 H71 0.95 . ?
C72 C73 1.375(7) . ?
C72 H72 0.95 . ?
C73 C74 1.389(6) . ?
C73 H73 0.95 . ?
C74 C75 1.383(6) . ?
C74 H74 0.95 . ?
C75 H75 0.95 . ?
C76 N6 1.468(6) . ?
C76 C77 1.490(7) . ?
C76 C78 1.542(7) . ?
C76 H76 1 . ?
C77 H77A 0.98 . ?
C77 H77B 0.98 . ?
C77 H77C 0.98 . ?
C78 H78A 0.98 . ?
C78 H78B 0.98 . ?
C78 H78C 0.98 . ?
C79 C80 1.392(7) . ?
C79 C84 1.410(7) . ?
C79 P6 1.821(5) . ?
C80 C81 1.393(7) . ?
C80 H80 0.95 . ?
C81 C82 1.377(9) . ?
C81 H81 0.95 . ?
C82 C83 1.384(9) . ?
C82 H82 0.95 . ?
C83 C84 1.378(8) . ?
C83 H83 0.95 . ?
C84 H84 0.95 . ?
C85 C86 1.385(7) . ?
C85 C90 1.401(7) . ?
C85 P6 1.838(5) . ?
C86 C87 1.408(7) . ?
C86 H86 0.95 . ?
C87 C88 1.380(8) . ?
C87 H87 0.95 . ?
C88 C89 1.382(8) . ?
C88 H88 0.95 . ?
C89 C90 1.392(7) . ?
C89 H89 0.95 . ?
C90 H90 0.95 . ?
C91 C92 1.483(11) . ?
C91 H91A 0.98 . ?
C91 H91B 0.98 . ?
C91 H91C 0.98 . ?
C92 C93 1.385(4) . ?
C92 C97 1.396(5) . ?
C93 C94 1.394(5) . ?
C93 H93 0.95 . ?
C94 C95 1.383(5) . ?
C94 H94 0.95 . ?
C95 C96 1.389(5) . ?
C95 H95 0.95 . ?
C96 C97 1.386(5) . ?
C96 H96 0.95 . ?
C97 H97 0.95 . ?
C122 C123 1.534(5) . ?
C122 H12K 0.98 . ?
C122 H12L 0.98 . ?
C122 H12M 0.98 . ?
C123 C124 1.536(5) . ?
C123 H12O 0.99 . ?
C123 H12P 0.99 . ?
C124 C125 1.544(5) . ?
C124 H12F 0.99 . ?
C124 H12G 0.99 . ?
C125 C126 1.543(5) . ?
C125 H12H 0.99 . ?
C125 H12I 0.99 . ?
C126 H12X 0.98 . ?
C126 H12Y 0.98 . ?
C126 H12Z 0.98 . ?
C99 C100 1.482(10) . ?
C99 H99A 0.98 . ?
C99 H99B 0.98 . ?
C99 H99C 0.98 . ?
C100 C101 1.39 . ?
C100 C105 1.39 . ?
C101 C102 1.39 . ?
C101 H101 0.95 . ?
C102 C103 1.39 . ?
C102 H102 0.95 . ?
C103 C104 1.39 . ?
C103 H103 0.95 . ?
C104 C105 1.39 . ?
C104 H104 0.95 . ?
C105 H105 0.95 . ?
C110 C111 1.485(11) . ?
C110 H11K 0.98 . ?
C110 H11L 0.98 . ?
C110 H11M 0.98 . ?
C111 C112 1.385(4) . ?
C111 C116 1.395(5) . ?
C112 C113 1.392(5) . ?
C112 H112 0.95 . ?
C113 C114 1.383(5) . ?
C113 H113 0.95 . ?
C114 C115 1.387(5) . ?
C114 H114 0.95 . ?
C115 C116 1.386(5) . ?
C115 H115 0.95 . ?
C116 H116 0.95 . ?
C117 C118 1.5396(10) . ?
C117 H11A 0.98 . ?
C117 H11B 0.98 . ?
C117 H11C 0.98 . ?
C118 C119 1.5399(10) . ?
C118 H11D 0.99 . ?
C118 H11E 0.99 . ?
C119 C120 1.5402(10) . ?
C119 H11F 0.99 . ?
C119 H11G 0.99 . ?
C120 C121 1.5402(10) . ?
C120 H12A 0.99 . ?
C120 H12B 0.99 . ?
C121 H12C 0.98 . ?
C121 H12D 0.98 . ?
C121 H12E 0.98 . ?
N1 P1 1.655(4) . ?
N1 Fe1 1.952(4) . ?
N2 P2 1.653(4) . ?
N2 Fe2 1.966(3) . ?
N3 P3 1.651(4) . ?
N3 Fe3 1.941(4) . ?
N4 P4 1.651(4) . ?
N4 Fe1 1.952(3) . ?
N5 P5 1.654(4) . ?
N5 Fe2 1.956(4) . ?
N6 P6 1.648(4) . ?
N6 Fe3 1.947(4) . ?
P1 Co1 2.1620(13) . ?
P2 Co3 2.1646(13) . ?
P3 Co5 2.1776(13) . ?
P3 Fe3 2.8274(14) . ?
P4 Co6 2.1710(12) . ?
P5 Co2 2.1744(13) . ?
P6 Co4 2.1847(13) . ?
Fe1 Se6 2.4962(7) . ?
Fe1 Se1 2.5359(8) . ?
Fe1 Co6 2.8313(9) . ?
Fe1 Co1 2.8846(8) . ?
Fe2 Se2 2.5193(9) . ?
Fe2 Se3 2.5306(8) . ?
Fe2 Co2 2.8717(9) . ?
Fe2 Co3 2.9136(9) . ?
Fe3 Se5 2.5193(8) . ?
Fe3 Se4 2.5345(8) . ?
Fe3 Co5 2.7890(9) . ?
Fe3 Co4 2.9336(9) . ?
Co1 Se7 2.3401(7) . ?
Co1 Se2 2.3687(7) . ?
Co1 Se1 2.3728(7) . ?
Co1 Se6 2.3748(7) . ?
Co1 Co6 2.7801(8) . ?
Co1 Co2 2.9587(8) . ?
Co1 Co3 2.9892(8) . ?
Co2 Se8 2.3183(7) . ?
Co2 Se3 2.3803(7) . ?
Co2 Se1 2.3872(7) . ?
Co2 Se2 2.3938(7) . ?
Co2 Co3 2.8001(8) . ?
Co2 Co6 2.9983(8) . ?
Co3 Se7 2.3269(8) . ?
Co3 Se3 2.3787(7) . ?
Co3 Se2 2.3793(7) . ?
Co3 Se4 2.3892(7) . ?
Co3 Co4 2.9712(8) . ?
Co4 Se8 2.3311(7) . ?
Co4 Se5 2.3788(8) . ?
Co4 Se3 2.3817(7) . ?
Co4 Se4 2.3882(7) . ?
Co4 Co5 2.8211(8) . ?
Co5 Se7 2.3397(7) . ?
Co5 Se6 2.3711(7) . ?
Co5 Se4 2.3812(7) . ?
Co5 Se5 2.3888(7) . ?
Co6 Se8 2.3357(7) . ?
Co6 Se5 2.3569(7) . ?
Co6 Se1 2.3652(7) . ?
Co6 Se6 2.4013(7) . ?
